data_7707960
loop_
_publ_author_name
'Han, Li-Zhi'
'Jiao, Cheng-Qi'
'Chen, Wei-Chao'
'Shao, Kui-Zhan'
'Jin, Long-Yi'
'Su, Zhong-Min'

_publ_section_title
;
 Assembly of tetra-nuclear Yb<sup>III</sup>-containing selenotungstate
 clusters: synthesis, structures, and magnetic properties.
;
_journal_issue 33
_journal_name_full 'Dalton transactions (Cambridge, England : 2003)'
_journal_page_first 11535
_journal_page_last 11541
_journal_paper_doi 10.1039/d1dt01282g
_journal_volume 50
_journal_year 2021
_chemical_formula_moiety 'H24 Na O172 Se6 W44 Yb4,6(C2 H8 N)??40??H2O??,13??Na??'
_chemical_formula_sum 'C12 H152 N6 Na14 O212 Se6 W44 Yb4'
_chemical_formula_weight 13350.57
_space_group_crystal_system orthorhombic
_space_group_IT_number 60
_space_group_name_Hall '-P 2n 2ab'
_space_group_name_H-M_alt 'P b c n'
_atom_sites_solution_hydrogens mixed
_atom_sites_solution_primary dual
_audit_creation_date 2021-07-13
_audit_creation_method
;
Olex2 1.3
(compiled 2020.11.12 svn.r5f609507 for OlexSys, GUI svn.r6272)
;
_audit_update_record
;
2021-07-15 deposited with the CCDC.	2021-07-26 downloaded from the CCDC.
;
_cell_angle_alpha 90
_cell_angle_beta 90
_cell_angle_gamma 90
_cell_formula_units_Z 4
_cell_length_a 50.919(2)
_cell_length_b 23.3103(8)
_cell_length_c 20.2832(8)
_cell_measurement_reflns_used 6058
_cell_measurement_temperature 296(2)
_cell_measurement_theta_max 20.03
_cell_measurement_theta_min 2.18
_cell_volume 24074.9(16)
_computing_molecular_graphics 'Olex2 1.3 (Dolomanov et al., 2009)'
_computing_publication_material 'Olex2 1.3 (Dolomanov et al., 2009)'
_computing_structure_refinement 'XL  (Sheldrick, 2008)'
_computing_structure_solution 'SHELXT  (Sheldrick, 2015)'
_diffrn_ambient_temperature 296.15
_diffrn_measured_fraction_theta_full 0.999
_diffrn_measured_fraction_theta_max 0.999
_diffrn_measurement_device_type 'Bruker APEX-II CCD'
_diffrn_measurement_method '\f and \w scans'
_diffrn_radiation_type MoK\a
_diffrn_radiation_wavelength 0.71073
_diffrn_reflns_av_R_equivalents 0.1655
_diffrn_reflns_av_unetI/netI 0.1079
_diffrn_reflns_Laue_measured_fraction_full 0.999
_diffrn_reflns_Laue_measured_fraction_max 0.999
_diffrn_reflns_limit_h_max 60
_diffrn_reflns_limit_h_min -53
_diffrn_reflns_limit_k_max 27
_diffrn_reflns_limit_k_min -22
_diffrn_reflns_limit_l_max 24
_diffrn_reflns_limit_l_min -24
_diffrn_reflns_number 135589
_diffrn_reflns_point_group_measured_fraction_full 0.999
_diffrn_reflns_point_group_measured_fraction_max 0.999
_diffrn_reflns_theta_full 24.999
_diffrn_reflns_theta_max 24.999
_diffrn_reflns_theta_min 1.792
_diffrn_standards_number 0
_exptl_absorpt_coefficient_mu 23.499
_exptl_absorpt_correction_T_max 0.166
_exptl_absorpt_correction_T_min 0.089
_exptl_absorpt_correction_type multi-scan
_exptl_absorpt_process_details 'SADABS 2014/4 Bruker AXS Madison WI USA'
_exptl_crystal_colour colourless
_exptl_crystal_colour_primary colourless
_exptl_crystal_density_diffrn 3.683
_exptl_crystal_description block
_exptl_crystal_F_000 23424
_exptl_crystal_size_max 0.2
_exptl_crystal_size_mid 0.15
_exptl_crystal_size_min 0.15
_refine_diff_density_max 2.770
_refine_diff_density_min -2.329
_refine_diff_density_rms 0.468
_refine_ls_extinction_method none
_refine_ls_goodness_of_fit_ref 1.029
_refine_ls_hydrogen_treatment constr
_refine_ls_matrix_type full
_refine_ls_number_parameters 1284
_refine_ls_number_reflns 21189
_refine_ls_number_restraints 308
_refine_ls_restrained_S_all 1.024
_refine_ls_R_factor_all 0.1190
_refine_ls_R_factor_gt 0.0552
_refine_ls_shift/su_max 0.001
_refine_ls_shift/su_mean 0.000
_refine_ls_structure_factor_coef Fsqd
_refine_ls_weighting_details 'w=1/[\s^2^(Fo^2^)+(0.0491P)^2^+556.5095P] where P=(Fo^2^+2Fc^2^)/3'
_refine_ls_weighting_scheme calc
_refine_ls_wR_factor_gt 0.1120
_refine_ls_wR_factor_ref 0.1392
_reflns_Friedel_coverage 0.000
_reflns_number_gt 12584
_reflns_number_total 21189
_reflns_threshold_expression 'I > 2\s(I)'
_cod_data_source_file d1dt01282g2.cif
_cod_data_source_block 1_CCDC1
_cod_depositor_comments 'Adding full bibliography for 7707959--7707960.cif.'
_cod_original_cell_volume 24074.8(16)
_cod_database_code 7707960
_shelx_shelxl_version_number 2018/1
_shelx_space_group_comment
;
The symmetry employed for this shelxl refinement is uniquely defined
by the following loop, which should always be used as a source of
symmetry information in preference to the above space-group names.
They are only intended as comments.
;
_shelx_estimated_absorpt_t_max 0.127
_shelx_estimated_absorpt_t_min 0.089
_olex2_refinement_description
;
1. Fixed Uiso
 At 1.2 times of:
  All N(H,H) groups
 At 1.5 times of:
  All C(H,H,H) groups, All O(H,H) groups
2. Restrained distances
 Se2-O20
 1.75 with sigma of 0.01
 O11-Se1
 1.78 with sigma of 0.02
 Se7-O84 = Se7-O87 = Se7-O20
 1.78 with sigma of 0.02
 O87-O20
 2.2 with sigma of 0.2
 N4-C6
 1.45 with sigma of 0.02
 N4-C8
 1.45 with sigma of 0.02
 C2-N2
 1.45 with sigma of 0.02
 N2-C5
 1.45 with sigma of 0.02
 N3-C7 = N3-C3
 1.45 with sigma of 0.02
 N1-C4
 1.5 with sigma of 0.01
 N1-C1
 1.5 with sigma of 0.01
3. Uiso/Uaniso restraints and constraints
N1 \\sim C1 \\sim C4: within 5A with sigma of 0.01 and sigma for terminal atoms
of 0.02 within 5A
O11 \\sim O20 \\sim O31 \\sim O84 \\sim O87: within 5A with sigma of 0.01 and
sigma for terminal atoms of 0.02 within 5A
Uanis(O14) \\sim Ueq, Uanis(O72) \\sim Ueq, Uanis(O41) \\sim Ueq, Uanis(O22)
\\sim Ueq, Uanis(O52) \\sim Ueq, Uanis(O74) \\sim Ueq: with sigma of 0.005 and
sigma for terminal atoms of 0.01
Uanis(O19) \\sim Ueq: with sigma of 0.001 and sigma for terminal atoms of 0.002
Uanis(Se2) \\sim Ueq: with sigma of 0.005 and sigma for terminal atoms of 0.01
Uanis(O20) \\sim Ueq: with sigma of 0.001 and sigma for terminal atoms of 0.002
Uanis(O66) \\sim Ueq: with sigma of 0.01 and sigma for terminal atoms of 0.02
Uanis(O30) \\sim Ueq: with sigma of 0.005 and sigma for terminal atoms of 0.01
Uanis(O48) \\sim Ueq: with sigma of 0.01 and sigma for terminal atoms of 0.02
Uanis(O87) \\sim Ueq: with sigma of 0.001 and sigma for terminal atoms of 0.002
Uanis(O26) \\sim Ueq: with sigma of 0.01 and sigma for terminal atoms of 0.02
Uanis(O77) \\sim Ueq: with sigma of 0.01 and sigma for terminal atoms of 0.02
Uanis(O88) \\sim Ueq, Uanis(O79) \\sim Ueq, Uanis(O83) \\sim Ueq, Uanis(O51)
\\sim Ueq: with sigma of 0.01 and sigma for terminal atoms of 0.02
Uanis(C4) \\sim Ueq, Uanis(N1) \\sim Ueq, Uanis(C1) \\sim Ueq: with sigma of
0.001 and sigma for terminal atoms of 0.002
Uanis(N4) \\sim Ueq: with sigma of 0.001 and sigma for terminal atoms of 0.002
Uanis(O93) \\sim Ueq: with sigma of 0.001 and sigma for terminal atoms of 0.002
Uanis(C6) \\sim Ueq: with sigma of 0.001 and sigma for terminal atoms of 0.002
Uanis(O95) \\sim Ueq: with sigma of 0.001 and sigma for terminal atoms of 0.002
Uanis(C6) \\sim Ueq, Uanis(N4) \\sim Ueq, Uanis(C8) \\sim Ueq: with sigma of
0.001 and sigma for terminal atoms of 0.002
Uanis(N2) \\sim Ueq, Uanis(C2) \\sim Ueq: with sigma of 0.01 and sigma for
terminal atoms of 0.02
Uanis(C5) \\sim Ueq: with sigma of 0.01 and sigma for terminal atoms of 0.02
Uanis(O23) \\sim Ueq: with sigma of 0.01 and sigma for terminal atoms of 0.02
Uanis(C3) \\sim Ueq, Uanis(N3) \\sim Ueq, Uanis(C7) \\sim Ueq: with sigma of
0.01 and sigma for terminal atoms of 0.02
Uanis(O47) \\sim Ueq: with sigma of 0.01 and sigma for terminal atoms of 0.02
Uanis(O45) \\sim Ueq: with sigma of 0.01 and sigma for terminal atoms of 0.02
Uanis(Se3) \\sim Ueq, Uanis(Se5) \\sim Ueq: with sigma of 0.01 and sigma for
terminal atoms of 0.02
Uanis(O3) \\sim Ueq: with sigma of 0.001 and sigma for terminal atoms of 0.002
Uanis(C3) \\sim Ueq: with sigma of 0.001 and sigma for terminal atoms of 0.002
4. Others
 Fixed Sof: W22(0.5) W23(0.5) Se1(0.3) Se2(0.2) Se3(0.2) Se5(0.15) Se7(0.15)
 Na1(0.5) O11(0.3) O20(0.15) O31(0.75) O84(0.15) O87(0.15) O3(0.5) O23(0.5)
 O45(0.25) O47(0.75) O93(0.75) O95(0.75) N1(0.5) H1A(0.5) H1B(0.5) C1(0.5)
 H1C(0.5) H1D(0.5) H1E(0.5) C4(0.5) H4A(0.5) H4B(0.5) H4C(0.5) N2(0.5) H2A(0.5)
 H2B(0.5) C2(0.5) H2C(0.5) H2D(0.5) H2E(0.5) C5(0.5) H5A(0.5) H5B(0.5) H5C(0.5)
 N3(0.4) H3A(0.4) H3B(0.4) C3(0.4) H3C(0.4) H3D(0.4) H3E(0.4) C7(0.4) H7A(0.4)
 H7B(0.4) H7C(0.4) N4(0.6) H4D(0.6) H4E(0.6) C6(0.6) H6A(0.6) H6B(0.6) H6C(0.6)
 C8(0.6) H8A(0.6) H8B(0.6) H8C(0.6)
5.a Rotating group:
 O80(H80A,H80B)
5.b Secondary CH2 refined with riding coordinates:
 N1(H1A,H1B), N2(H2A,H2B), N3(H3A,H3B), N4(H4D,H4E)
5.c Idealised Me refined as rotating group:
 C1(H1C,H1D,H1E), C4(H4A,H4B,H4C), C2(H2C,H2D,H2E), C5(H5A,H5B,H5C), C3(H3C,
 H3D,H3E), C7(H7A,H7B,H7C), C6(H6A,H6B,H6C), C8(H8A,H8B,H8C)
;
_olex2_submission_special_instructions 'No special instructions were received'

loop_
_space_group_symop_operation_xyz
'x, y, z'
'-x+1/2, -y+1/2, z+1/2'
'-x, y, -z+1/2'
'x+1/2, -y+1/2, -z'
'-x, -y, -z'
'x-1/2, y-1/2, -z-1/2'
'x, -y, z-1/2'
'-x-1/2, y-1/2, z'

loop_
_atom_site_label
_atom_site_type_symbol
_atom_site_fract_x
_atom_site_fract_y
_atom_site_fract_z
_atom_site_U_iso_or_equiv
_atom_site_adp_type
_atom_site_occupancy
_atom_site_site_symmetry_order
_atom_site_calc_flag
_atom_site_refinement_flags_posn
_atom_site_refinement_flags_adp
_atom_site_refinement_flags_occupancy
_atom_site_disorder_assembly
_atom_site_disorder_group
W1 W 0.14755(2) 0.26303(4) 0.78625(5) 0.0247(2) Uani 1 1 d . . . . .
W2 W 0.18068(2) 0.26190(4) 0.62221(5) 0.0318(2) Uani 1 1 d . . . . .
W3 W 0.17033(2) 0.25230(5) 0.96062(5) 0.0336(3) Uani 1 1 d . . . . .
W4 W 0.07396(2) 0.29865(4) 0.65394(5) 0.0261(2) Uani 1 1 d . . . . .
W5 W 0.11003(2) 0.24891(5) 1.03590(5) 0.0348(3) Uani 1 1 d . . . . .
W6 W 0.18314(2) 0.36476(5) 0.50130(5) 0.0354(3) Uani 1 1 d . . . . .
W7 W 0.06587(2) 0.25953(4) 0.88896(5) 0.0267(2) Uani 1 1 d . . . . .
W8 W 0.20482(2) 0.46787(5) 0.62911(5) 0.0382(3) Uani 1 1 d . . . . .
W9 W 0.19267(2) 0.14437(5) 0.84153(5) 0.0357(3) Uani 1 1 d . . . . .
W10 W 0.08840(2) 0.42242(5) 0.53783(5) 0.0364(3) Uani 1 1 d . . . . .
W11 W 0.12669(2) 0.28888(4) 0.52640(5) 0.0319(3) Uani 1 1 d . . . . .
W12 W 0.10831(2) 0.51147(4) 0.66407(5) 0.0379(3) Uani 1 1 d . . . . .
W13 W 0.14630(2) 0.49968(5) 0.52363(5) 0.0384(3) Uani 1 1 d . . . . .
W14 W 0.15726(2) 0.15161(5) 1.07879(5) 0.0412(3) Uani 1 1 d . . . . .
W15 W 0.14553(2) 0.04052(5) 0.80647(6) 0.0404(3) Uani 1 1 d . . . . .
W16 W 0.08172(2) 0.03504(5) 0.88716(6) 0.0430(3) Uani 1 1 d . . . . .
W17 W 0.17714(3) 0.04044(5) 0.95810(6) 0.0466(3) Uani 1 1 d . . . . .
W18 W 0.20442(2) 0.36155(4) 0.74943(5) 0.0335(3) Uani 1 1 d . . . . .
W19 W 0.16532(2) 0.48200(4) 0.76818(5) 0.0367(3) Uani 1 1 d . . . . .
W20 W 0.06241(2) 0.13265(5) 1.00586(6) 0.0424(3) Uani 1 1 d . . . . .
W21 W 0.11125(3) 0.03378(5) 1.04001(6) 0.0473(3) Uani 1 1 d . . . . .
W22 W -0.00124(8) 0.28837(18) 0.82802(14) 0.0417(8) Uani 0.5 1 d . . P A 2
W23 W 0.00224(7) 0.29835(18) 0.64243(15) 0.0438(9) Uani 0.5 1 d . . P A 1
Yb1 Yb 0.09874(2) 0.39594(4) 0.80819(5) 0.0289(3) Uani 1 1 d . . . . .
Yb2 Yb 0.09036(2) 0.15228(4) 0.74511(5) 0.0291(3) Uani 1 1 d . . . . .
Se1 Se -0.0424(3) 0.2008(6) 0.9264(7) 0.094(5) Uani 0.3 1 d D . P A .
Se2 Se -0.0329(5) 0.3150(9) 0.9782(10) 0.094(6) Uani 0.2 1 d D U P A .
Se3 Se 0.0139(5) 0.2506(9) 0.9876(14) 0.036(6) Uani 0.2 1 d . U P A 2
Se4 Se 0.14104(5) 0.38095(10) 0.65565(11) 0.0252(5) Uani 1 1 d . . . . .
Se5 Se 0.0152(7) 0.2691(12) 0.9907(17) 0.033(7) Uani 0.15 1 d . U P A 1
Se6 Se 0.12369(5) 0.15077(10) 0.91056(11) 0.0280(6) Uani 1 1 d . . . . .
Se7 Se -0.0182(6) 0.2878(12) 1.1416(11) 0.093(9) Uani 0.15 1 d D . P . .
Na1 Na 0.0162(5) 0.1153(12) 0.8552(13) 0.077(8) Uani 0.5 1 d . . P A .
O1 O 0.1438(4) 0.0231(7) 0.9978(9) 0.051(5) Uani 1 1 d . . . . .
O2 O 0.2023(3) 0.3095(7) 0.6733(8) 0.038(4) Uani 1 1 d . . . . .
O4 O 0.1501(4) -0.0140(8) 0.7495(10) 0.067(6) Uani 1 1 d . . . . .
O5 O 0.1114(4) -0.0176(8) 1.1009(8) 0.053(5) Uani 1 1 d . . . . .
O6 O 0.1502(3) 0.2600(7) 0.8803(7) 0.029(4) Uani 1 1 d . . . . .
O7 O 0.0816(4) 0.0761(8) 1.0614(8) 0.047(5) Uani 1 1 d . . . . .
O8 O 0.1187(4) 0.3776(7) 0.9123(7) 0.040(5) Uani 1 1 d . . . . .
O9 O 0.2307(4) 0.5072(8) 0.6008(8) 0.052(5) Uani 1 1 d . . . . .
O10 O 0.2029(3) 0.4063(7) 0.5626(7) 0.036(4) Uani 1 1 d . . . . .
O11 O -0.0684(8) 0.1540(18) 0.956(2) 0.038(8) Uani 0.3 1 d D U P . .
O12 O 0.1555(3) 0.3430(6) 0.5931(7) 0.026(4) Uani 1 1 d . . . . .
O13 O 0.1536(4) 0.5511(8) 0.4664(9) 0.053(5) Uani 1 1 d . . . . .
O14 O 0.1070(3) 0.2895(6) 0.6052(7) 0.028(4) Uani 1 1 d . U . . .
O15 O 0.0568(3) 0.1845(7) 0.9413(7) 0.037(4) Uani 1 1 d . . . . .
O16 O 0.1283(3) 0.3234(6) 0.7872(7) 0.031(4) Uani 1 1 d . . . . .
O17 O 0.0737(3) 0.3729(7) 0.5976(8) 0.040(4) Uani 1 1 d . . . . .
O18 O 0.1766(4) 0.4985(6) 0.5777(8) 0.042(5) Uani 1 1 d . . . . .
O19 O 0.1370(3) 0.1816(7) 0.9785(8) 0.039(4) Uani 1 1 d . U . . .
O20 O -0.0341(13) 0.296(4) 1.0620(15) 0.029(6) Uani 0.15 1 d D U P A .
O21 O 0.1803(3) 0.3167(6) 0.7881(8) 0.036(4) Uani 1 1 d . . . . .
O22 O 0.0104(4) 0.3636(7) 0.8283(9) 0.047(5) Uani 1 1 d . U . . .
O24 O 0.0634(4) 0.4301(8) 0.4820(8) 0.048(5) Uani 1 1 d . . . . .
O25 O 0.0849(3) 0.3389(7) 0.7199(8) 0.038(4) Uani 1 1 d . . . . .
O26 O 0.1895(3) 0.1958(7) 0.9166(8) 0.036(4) Uani 1 1 d . U . . .
O27 O 0.0839(3) 0.4876(7) 0.5945(8) 0.037(4) Uani 1 1 d . . . . .
O28 O 0.1730(4) 0.1452(9) 1.1537(10) 0.069(6) Uani 1 1 d . . . . .
O29 O 0.1043(3) 0.1034(7) 0.9534(7) 0.035(4) Uani 1 1 d . . . . .
O30 O 0.0734(3) 0.3280(6) 0.8621(7) 0.029(4) Uani 1 1 d . U . . .
O31 O -0.0589(4) 0.2636(8) 0.9409(9) 0.028(4) Uani 0.75 1 d . U P A .
O32 O 0.1669(4) 0.0029(7) 0.8813(8) 0.049(5) Uani 1 1 d . . . . .
O33 O 0.1167(4) 0.0139(7) 0.8572(8) 0.044(5) Uani 1 1 d . . . . .
O34 O 0.1244(3) 0.2095(6) 0.7752(7) 0.027(4) Uani 1 1 d . . . . .
O35 O 0.0314(3) 0.2580(7) 0.8577(8) 0.041(4) Uani 1 1 d . . . . .
O36 O 0.1282(3) 0.4333(7) 0.6081(8) 0.035(4) Uani 1 1 d . . . . .
O37 O 0.1772(3) 0.2143(7) 1.0415(7) 0.039(4) Uani 1 1 d . . . . .
O38 O 0.1084(3) 0.3598(7) 0.5054(7) 0.037(4) Uani 1 1 d . . . . .
O39 O 0.1624(4) 0.4284(7) 0.4883(8) 0.044(5) Uani 1 1 d . . . . .
O40 O 0.1167(3) 0.1570(7) 0.6481(8) 0.042(5) Uani 1 1 d . . . . .
O41 O 0.1499(3) 0.1084(6) 0.8909(7) 0.033(4) Uani 1 1 d . U . . .
O42 O 0.1113(3) 0.2423(7) 0.4746(8) 0.043(5) Uani 1 1 d . . . . .
O43 O 0.1568(3) 0.2641(6) 0.6938(7) 0.029(4) Uani 1 1 d . . . . .
O44 O 0.1691(3) 0.4122(6) 0.6859(7) 0.031(4) Uani 1 1 d . . . . .
O46 O 0.1915(3) 0.3072(7) 0.9613(8) 0.043(5) Uani 1 1 d . . . . .
O48 O 0.0372(3) 0.3103(7) 0.6669(7) 0.033(4) Uani 1 1 d . U . . .
O49 O 0.1963(4) 0.1984(7) 0.6287(9) 0.048(5) Uani 1 1 d . . . . .
O50 O 0.2211(3) 0.4139(7) 0.6827(8) 0.041(5) Uani 1 1 d . . . . .
O51 O 0.0756(3) 0.2279(7) 0.6830(8) 0.035(4) Uani 1 1 d . U . . .
O52 O 0.000000 0.2719(10) 0.750000 0.042(6) Uani 1 2 d S TU P . .
O53 O 0.1394(3) 0.4395(7) 0.8004(8) 0.036(4) Uani 1 1 d . . . . .
O54 O 0.1790(3) 0.0804(7) 0.7930(7) 0.034(4) Uani 1 1 d . . . . .
O55 O 0.1143(4) 0.4712(7) 0.4910(8) 0.045(5) Uani 1 1 d . . . . .
O56 O 0.1979(4) -0.0094(8) 0.9946(10) 0.065(6) Uani 1 1 d . . . . .
O57 O 0.0564(4) 0.0695(8) 0.9476(9) 0.051(5) Uani 1 1 d . . . . .
O58 O 0.1321(3) 0.2112(8) 1.0988(7) 0.040(5) Uani 1 1 d . . . . .
O59 O 0.1284(3) 0.5432(7) 0.5850(8) 0.043(5) Uani 1 1 d . . . . .
O60 O 0.1714(4) 0.5364(8) 0.8253(8) 0.059(6) Uani 1 1 d . . . . .
O61 O 0.2004(3) 0.0864(7) 0.9102(8) 0.042(5) Uani 1 1 d . . . . .
O62 O 0.1761(4) 0.1014(8) 1.0247(8) 0.047(5) Uani 1 1 d . . . . .
O63 O 0.0633(5) -0.0193(8) 0.8548(10) 0.071(7) Uani 1 1 d . . . . .
O64 O 0.1514(3) 0.2368(6) 0.5674(7) 0.031(4) Uani 1 1 d . . . . .
O65 O 0.1296(4) 0.0971(8) 1.0824(7) 0.045(5) Uani 1 1 d . . . . .
O66 O 0.1761(3) 0.1983(7) 0.7947(8) 0.034(4) Uani 1 1 d . U . . .
O67 O 0.2244(4) 0.1510(8) 0.8135(9) 0.056(5) Uani 1 1 d . . . . .
O68 O 0.1417(3) 0.5194(7) 0.7071(8) 0.037(4) Uani 1 1 d . . . . .
O69 O 0.0790(3) 0.2161(6) 0.8279(7) 0.033(4) Uani 1 1 d . . . . .
O70 O 0.0986(3) 0.4580(7) 0.7211(8) 0.040(4) Uani 1 1 d . . . . .
O71 O 0.0348(4) 0.1375(8) 1.0506(9) 0.058(6) Uani 1 1 d . . . . .
O72 O 0.2319(4) 0.3444(8) 0.7892(9) 0.052(5) Uani 1 1 d . U . . .
O73 O 0.1255(4) 0.0918(7) 0.7656(9) 0.046(5) Uani 1 1 d . . . . .
O74 O -0.0168(5) 0.2046(9) 0.8553(10) 0.073(6) Uani 1 1 d . U . . .
O75 O 0.0927(4) 0.5719(7) 0.6894(9) 0.054(5) Uani 1 1 d . . . . .
O76 O 0.1408(3) 0.2894(7) 1.0053(7) 0.036(4) Uani 1 1 d . . . . .
O77 O -0.0062(4) 0.2981(9) 0.9358(9) 0.066(6) Uani 1 1 d . U . . .
O78 O 0.0858(3) 0.1864(8) 1.0463(8) 0.043(5) Uani 1 1 d . . . . .
O79 O 0.0913(4) 0.4774(7) 0.8728(9) 0.050(5) Uani 1 1 d . U . . .
O80 O 0.0547(3) 0.4231(7) 0.7950(9) 0.044(5) Uani 1 1 d . . . . .
H80A H 0.046721 0.447381 0.761492 0.065 Uiso 1 1 d R U . . .
H80B H 0.042211 0.393399 0.803980 0.065 Uiso 1 1 d R U . . .
O81 O 0.0769(4) 0.0778(7) 0.6772(9) 0.052(5) Uani 1 1 d . . . . .
O82 O 0.0796(3) 0.0899(7) 0.8294(8) 0.042(5) Uani 1 1 d . . . . .
O83 O 0.0438(4) 0.1511(8) 0.7478(9) 0.050(5) Uani 1 1 d . U . . .
O84 O 0.0031(16) 0.349(3) 1.151(5) 0.028(10) Uani 0.15 1 d D U P A .
O85 O 0.0956(3) 0.3004(8) 1.0836(8) 0.048(5) Uani 1 1 d . . . . .
O86 O 0.1937(3) 0.4300(7) 0.7916(7) 0.032(4) Uani 1 1 d . . . . .
O87 O 0.0028(15) 0.282(4) 1.071(3) 0.028(6) Uani 0.15 1 d D U P A .
O88 O 0.0462(4) 0.2974(8) 0.9737(9) 0.051(5) Uani 1 1 d . U . . .
O89 O 0.0946(3) 0.2578(6) 0.9509(7) 0.030(4) Uani 1 1 d . . . . .
O90 O 0.0934(4) -0.0015(8) 0.9740(9) 0.055(6) Uani 1 1 d . . . . .
O92 O 0.2034(4) 0.3652(8) 0.4336(9) 0.051(5) Uani 1 1 d . . . . .
O94 O 0.1935(3) 0.5089(7) 0.6997(8) 0.043(5) Uani 1 1 d . . . . .
O96 O 0.1548(3) 0.3138(6) 0.4721(7) 0.030(4) Uani 1 1 d . . . . .
O97 O 0.1958(3) 0.2953(7) 0.5454(8) 0.043(5) Uani 1 1 d . . . . .
O3 O 0.1978(9) 0.6466(18) 0.784(2) 0.076(13) Uani 0.5 1 d . U P . .
O23 O 0.0272(11) 0.022(2) 0.677(3) 0.104(17) Uani 0.5 1 d . U P . .
O45 O 0.2370(16) 0.115(3) 0.597(4) 0.06(2) Uani 0.25 1 d . U P . .
O47 O 0.0909(8) 0.1363(16) 1.1938(17) 0.112(12) Uani 0.75 1 d . U P . .
O91 O 0.0336(5) 0.4448(11) 0.6689(12) 0.091(8) Uani 1 1 d . . . . .
O93 O 0.0696(7) 0.4089(14) 1.0041(17) 0.098(11) Uani 0.75 1 d . U P . .
O95 O 0.1266(6) 0.6049(13) 0.8664(14) 0.080(9) Uani 0.75 1 d . U P . .
N1 N 0.2506(8) 0.3239(17) 0.5867(17) 0.046(9) Uani 0.5 1 d D U P . .
H1A H 0.236016 0.340343 0.601925 0.055 Uiso 0.5 1 calc R U P . .
H1B H 0.246065 0.290675 0.568313 0.055 Uiso 0.5 1 calc R U P . .
C1 C 0.2624(11) 0.362(2) 0.535(2) 0.047(9) Uani 0.5 1 d D U P . .
H1C H 0.273130 0.339059 0.506273 0.070 Uiso 0.5 1 calc R U P . .
H1D H 0.273054 0.390495 0.556066 0.070 Uiso 0.5 1 calc R U P . .
H1E H 0.248700 0.379830 0.510397 0.070 Uiso 0.5 1 calc R U P . .
C4 C 0.2686(10) 0.312(2) 0.643(2) 0.056(10) Uani 0.5 1 d D U P . .
H4A H 0.269480 0.345657 0.670985 0.084 Uiso 0.5 1 calc R U P . .
H4B H 0.285835 0.303646 0.626748 0.084 Uiso 0.5 1 calc R U P . .
H4C H 0.262127 0.280396 0.668190 0.084 Uiso 0.5 1 calc R U P . .
N2 N 0.2309(12) 0.466(2) 0.896(3) 0.083(18) Uani 0.5 1 d D U P . .
H2A H 0.220189 0.471693 0.861763 0.100 Uiso 0.5 1 calc R U P . .
H2B H 0.245101 0.447551 0.880814 0.100 Uiso 0.5 1 calc R U P . .
C2 C 0.2178(14) 0.430(3) 0.944(3) 0.08(2) Uani 0.5 1 d D U P . .
H2C H 0.221040 0.390290 0.933839 0.118 Uiso 0.5 1 calc R U P . .
H2D H 0.199270 0.437240 0.942518 0.118 Uiso 0.5 1 calc R U P . .
H2E H 0.224448 0.438561 0.986971 0.118 Uiso 0.5 1 calc R U P . .
C5 C 0.2385(16) 0.520(2) 0.924(4) 0.10(3) Uani 0.5 1 d D U P . .
H5A H 0.243201 0.546394 0.889961 0.146 Uiso 0.5 1 calc R U P . .
H5B H 0.253240 0.514543 0.953195 0.146 Uiso 0.5 1 calc R U P . .
H5C H 0.224038 0.535557 0.949158 0.146 Uiso 0.5 1 calc R U P . .
N3 N 0.1955(11) 0.055(2) 0.658(3) 0.069(19) Uani 0.4 1 d D U P . .
H3A H 0.207587 0.076717 0.639143 0.083 Uiso 0.4 1 calc R U P . .
H3B H 0.195087 0.065308 0.700341 0.083 Uiso 0.4 1 calc R U P . .
C3 C 0.1704(10) 0.075(2) 0.631(3) 0.031(14) Uani 0.4 1 d D U P . .
H3C H 0.171319 0.074409 0.583522 0.047 Uiso 0.4 1 calc R U P . .
H3D H 0.166895 0.112903 0.645918 0.047 Uiso 0.4 1 calc R U P . .
H3E H 0.156539 0.049575 0.645023 0.047 Uiso 0.4 1 calc R U P . .
C7 C 0.2067(14) -0.003(2) 0.658(3) 0.052(19) Uani 0.4 1 d D U P . .
H7A H 0.217815 -0.007418 0.620656 0.078 Uiso 0.4 1 calc R U P . .
H7B H 0.192796 -0.030572 0.657001 0.078 Uiso 0.4 1 calc R U P . .
H7C H 0.216804 -0.008073 0.697900 0.078 Uiso 0.4 1 calc R U P . .
N4 N 0.1696(6) 0.6232(14) 0.6637(16) 0.042(9) Uani 0.6 1 d D U P . .
H4D H 0.179363 0.623436 0.700055 0.050 Uiso 0.6 1 calc R U P . .
H4E H 0.164191 0.587311 0.657528 0.050 Uiso 0.6 1 calc R U P . .
C6 C 0.1862(9) 0.6383(19) 0.6094(19) 0.055(13) Uani 0.6 1 d D U P . .
H6A H 0.176000 0.639461 0.569600 0.082 Uiso 0.6 1 calc R U P . .
H6B H 0.199892 0.610285 0.604984 0.082 Uiso 0.6 1 calc R U P . .
H6C H 0.193841 0.675364 0.617194 0.082 Uiso 0.6 1 calc R U P . .
C8 C 0.1464(8) 0.6583(18) 0.676(2) 0.048(12) Uani 0.6 1 d D U P . .
H8A H 0.139522 0.672306 0.635359 0.072 Uiso 0.6 1 calc R U P . .
H8B H 0.151163 0.690212 0.703889 0.072 Uiso 0.6 1 calc R U P . .
H8C H 0.133324 0.635619 0.698239 0.072 Uiso 0.6 1 calc R U P . .

loop_
_atom_site_aniso_label
_atom_site_aniso_U_11
_atom_site_aniso_U_22
_atom_site_aniso_U_33
_atom_site_aniso_U_23
_atom_site_aniso_U_13
_atom_site_aniso_U_12
W1 0.0164(5) 0.0296(5) 0.0280(5) 0.0020(4) 0.0008(4) 0.0003(4)
W2 0.0238(6) 0.0370(6) 0.0347(6) 0.0042(5) 0.0076(5) 0.0052(5)
W3 0.0241(6) 0.0439(6) 0.0329(6) 0.0006(5) -0.0050(5) -0.0013(5)
W4 0.0142(5) 0.0362(6) 0.0280(5) -0.0021(4) -0.0010(4) -0.0013(4)
W5 0.0266(6) 0.0502(7) 0.0275(5) -0.0014(5) -0.0038(5) 0.0040(5)
W6 0.0238(6) 0.0480(7) 0.0345(6) 0.0087(5) 0.0046(5) -0.0021(5)
W7 0.0156(5) 0.0373(6) 0.0272(5) -0.0037(4) -0.0004(4) 0.0014(4)
W8 0.0253(6) 0.0439(7) 0.0453(6) 0.0131(5) -0.0069(5) -0.0108(5)
W9 0.0240(6) 0.0408(6) 0.0425(6) 0.0067(5) 0.0045(5) 0.0092(5)
W10 0.0272(6) 0.0439(6) 0.0381(6) 0.0095(5) -0.0087(5) 0.0002(5)
W11 0.0259(6) 0.0402(6) 0.0296(5) -0.0026(5) 0.0029(5) -0.0038(5)
W12 0.0349(7) 0.0322(6) 0.0467(7) 0.0030(5) -0.0053(5) 0.0055(5)
W13 0.0334(7) 0.0394(6) 0.0425(6) 0.0138(5) -0.0086(5) -0.0022(5)
W14 0.0307(7) 0.0590(7) 0.0340(6) 0.0107(5) -0.0039(5) 0.0067(6)
W15 0.0417(8) 0.0315(6) 0.0478(7) 0.0011(5) 0.0057(6) 0.0070(5)
W16 0.0427(8) 0.0387(6) 0.0475(7) 0.0076(5) 0.0032(6) -0.0102(6)
W17 0.0424(8) 0.0455(7) 0.0519(7) 0.0156(6) 0.0044(6) 0.0145(6)
W18 0.0187(6) 0.0417(6) 0.0402(6) 0.0090(5) -0.0056(5) -0.0049(5)
W19 0.0335(7) 0.0342(6) 0.0423(6) -0.0001(5) -0.0081(5) -0.0084(5)
W20 0.0291(7) 0.0571(7) 0.0411(6) 0.0118(5) 0.0065(5) -0.0055(6)
W21 0.0460(8) 0.0497(7) 0.0462(7) 0.0195(6) 0.0051(6) -0.0010(6)
W22 0.0180(14) 0.076(2) 0.0309(18) -0.0085(17) -0.0038(16) 0.0107(14)
W23 0.0149(14) 0.076(2) 0.041(2) 0.0046(19) -0.0029(18) -0.0034(14)
Yb1 0.0217(6) 0.0314(6) 0.0336(6) -0.0050(5) -0.0019(5) 0.0014(5)
Yb2 0.0250(6) 0.0311(6) 0.0313(6) -0.0028(5) 0.0029(5) -0.0020(5)
Se1 0.073(10) 0.105(10) 0.105(10) 0.056(9) 0.036(8) 0.036(8)
Se2 0.090(8) 0.098(8) 0.093(8) -0.004(5) -0.003(5) 0.001(5)
Se3 0.030(8) 0.036(9) 0.043(8) 0.002(8) 0.003(6) 0.000(8)
Se4 0.0179(13) 0.0280(13) 0.0297(13) 0.0012(10) -0.0029(11) -0.0006(10)
Se5 0.027(10) 0.038(11) 0.034(9) 0.000(9) -0.005(7) -0.001(9)
Se6 0.0227(14) 0.0328(13) 0.0286(13) 0.0027(10) 0.0017(11) 0.0007(11)
Se7 0.10(2) 0.11(2) 0.064(16) -0.001(15) 0.054(16) 0.010(18)
Na1 0.047(17) 0.10(2) 0.082(18) 0.044(16) -0.006(14) -0.008(15)
O1 0.057(14) 0.044(11) 0.052(12) 0.026(9) 0.014(10) 0.017(10)
O2 0.019(10) 0.052(11) 0.044(10) -0.009(8) 0.002(8) 0.008(8)
O4 0.075(17) 0.051(13) 0.076(15) -0.002(11) 0.012(13) -0.002(11)
O5 0.058(15) 0.060(12) 0.041(11) 0.019(9) 0.000(10) -0.005(11)
O6 0.016(9) 0.053(10) 0.019(8) 0.000(7) 0.002(7) 0.005(8)
O7 0.040(13) 0.060(12) 0.041(11) 0.018(9) 0.009(9) 0.020(10)
O8 0.056(13) 0.041(10) 0.022(9) 0.004(7) -0.018(9) 0.004(9)
O9 0.045(13) 0.065(13) 0.045(11) 0.036(9) -0.010(10) -0.024(10)
O10 0.014(10) 0.062(12) 0.033(9) 0.003(8) -0.002(8) -0.012(8)
O11 0.052(15) 0.034(14) 0.029(14) -0.007(13) -0.007(13) 0.011(14)
O12 0.022(10) 0.035(9) 0.020(8) -0.004(7) 0.000(7) -0.009(7)
O13 0.054(14) 0.057(12) 0.047(11) 0.027(10) -0.008(10) 0.003(10)
O14 0.023(6) 0.030(5) 0.030(5) -0.004(4) -0.002(4) 0.000(4)
O15 0.023(10) 0.059(12) 0.031(9) 0.018(8) 0.001(8) 0.002(9)
O16 0.029(11) 0.040(10) 0.023(8) 0.003(7) -0.008(7) 0.000(8)
O17 0.031(11) 0.042(10) 0.048(11) 0.008(8) -0.003(9) -0.006(9)
O18 0.059(14) 0.026(9) 0.040(10) 0.001(8) -0.014(9) 0.007(9)
O19 0.039(4) 0.040(4) 0.039(4) -0.0001(11) -0.0002(11) 0.0001(11)
O20 0.029(6) 0.029(6) 0.029(6) 0.0000(11) -0.0001(11) 0.0001(11)
O21 0.035(11) 0.033(10) 0.040(10) 0.002(8) -0.013(9) 0.006(8)
O22 0.042(6) 0.048(6) 0.053(6) 0.003(5) -0.001(5) -0.008(5)
O24 0.035(12) 0.063(12) 0.045(11) 0.015(9) -0.008(9) 0.000(10)
O25 0.035(11) 0.044(10) 0.034(10) -0.016(8) -0.008(8) 0.011(9)
O26 0.021(8) 0.046(8) 0.042(8) 0.009(7) -0.007(6) 0.005(6)
O27 0.026(11) 0.041(10) 0.045(10) 0.013(8) 0.007(8) 0.016(8)
O28 0.047(15) 0.099(17) 0.061(14) 0.003(12) -0.020(11) -0.004(13)
O29 0.038(12) 0.042(10) 0.024(9) 0.004(7) 0.005(8) -0.007(8)
O30 0.027(6) 0.029(5) 0.032(5) 0.004(4) -0.003(4) -0.002(4)
O31 0.030(7) 0.030(7) 0.023(7) 0.000(6) -0.003(6) 0.008(6)
O32 0.050(13) 0.049(11) 0.047(11) 0.014(9) -0.001(10) 0.027(10)
O33 0.045(12) 0.027(9) 0.059(12) 0.002(8) 0.018(10) 0.021(9)
O34 0.014(9) 0.040(9) 0.026(8) 0.009(7) 0.001(7) 0.005(7)
O35 0.032(11) 0.058(12) 0.031(9) 0.003(8) -0.006(8) 0.004(9)
O36 0.021(10) 0.043(10) 0.040(10) 0.016(8) -0.011(8) 0.003(8)
O37 0.034(11) 0.054(11) 0.028(9) 0.008(8) -0.012(8) 0.001(9)
O38 0.037(11) 0.040(10) 0.032(9) 0.000(8) -0.001(8) -0.014(9)
O39 0.037(12) 0.050(11) 0.044(11) 0.009(9) -0.003(9) -0.013(9)
O40 0.027(11) 0.050(11) 0.048(11) 0.005(9) 0.019(9) -0.002(9)
O41 0.029(6) 0.034(5) 0.036(5) 0.002(4) 0.000(4) 0.006(4)
O42 0.032(11) 0.050(11) 0.047(11) -0.012(9) -0.005(9) -0.021(9)
O43 0.012(9) 0.042(10) 0.033(9) 0.002(7) -0.003(7) -0.001(7)
O44 0.026(10) 0.032(9) 0.036(9) -0.010(7) -0.005(8) -0.008(8)
O46 0.030(11) 0.055(12) 0.044(11) -0.006(9) -0.005(9) -0.011(9)
O48 0.020(7) 0.040(7) 0.038(7) -0.005(6) -0.007(6) 0.007(6)
O49 0.043(13) 0.032(10) 0.069(13) 0.012(9) 0.000(10) 0.014(9)
O50 0.031(11) 0.053(11) 0.038(10) 0.010(8) -0.012(8) -0.010(9)
O51 0.029(8) 0.038(7) 0.039(7) -0.008(6) 0.007(6) -0.004(6)
O52 0.038(8) 0.044(8) 0.045(8) 0.000 -0.002(5) 0.000
O53 0.025(11) 0.045(10) 0.039(10) -0.008(8) -0.003(8) 0.006(8)
O54 0.023(10) 0.042(10) 0.037(10) 0.008(8) 0.002(8) 0.006(8)
O55 0.039(12) 0.049(11) 0.045(11) 0.013(9) -0.018(9) 0.007(9)
O56 0.071(16) 0.046(12) 0.078(15) 0.025(11) 0.005(12) 0.031(11)
O57 0.043(13) 0.050(12) 0.058(12) 0.007(9) 0.006(10) -0.026(10)
O58 0.018(10) 0.075(13) 0.028(9) 0.016(9) -0.002(8) 0.007(9)
O59 0.034(12) 0.041(10) 0.055(11) 0.017(9) -0.004(9) 0.012(9)
O60 0.090(18) 0.053(12) 0.034(10) -0.003(9) -0.020(11) -0.021(12)
O61 0.032(12) 0.058(12) 0.038(10) 0.013(9) -0.003(9) 0.006(9)
O62 0.036(12) 0.066(13) 0.038(10) 0.012(9) -0.002(9) 0.014(10)
O63 0.087(19) 0.053(13) 0.073(15) -0.011(11) -0.002(13) -0.043(12)
O64 0.025(10) 0.033(9) 0.036(9) 0.002(7) -0.003(8) 0.001(8)
O65 0.040(12) 0.075(13) 0.021(9) 0.017(9) -0.005(8) -0.015(10)
O66 0.026(8) 0.040(7) 0.036(7) -0.003(6) 0.005(6) 0.005(6)
O67 0.043(13) 0.067(13) 0.058(12) 0.018(10) 0.017(10) 0.001(11)
O68 0.036(12) 0.038(10) 0.037(10) -0.001(8) -0.008(8) 0.007(8)
O69 0.028(11) 0.034(10) 0.036(9) 0.000(7) -0.004(8) -0.011(8)
O70 0.019(10) 0.035(10) 0.065(12) 0.003(9) -0.014(9) 0.007(8)
O71 0.044(14) 0.072(14) 0.059(13) -0.002(11) 0.016(11) -0.008(11)
O72 0.037(9) 0.061(9) 0.059(9) 0.014(7) -0.006(7) -0.001(7)
O73 0.043(13) 0.030(10) 0.066(13) -0.007(9) 0.004(10) 0.012(9)
O74 0.069(8) 0.075(8) 0.075(8) 0.006(5) -0.002(5) -0.002(5)
O75 0.055(14) 0.033(10) 0.074(14) 0.007(9) -0.004(11) 0.011(10)
O76 0.033(11) 0.043(10) 0.033(9) 0.006(8) -0.019(8) 0.002(8)
O77 0.056(10) 0.091(10) 0.053(9) 0.006(8) -0.003(8) 0.007(8)
O78 0.023(11) 0.074(13) 0.032(10) 0.015(9) 0.002(8) 0.004(9)
O79 0.043(11) 0.039(9) 0.068(11) -0.024(8) -0.009(9) 0.016(8)
O80 0.029(11) 0.030(10) 0.072(13) 0.012(9) 0.002(10) -0.005(8)
O81 0.054(14) 0.047(11) 0.056(12) -0.024(9) 0.010(10) -0.018(10)
O82 0.035(12) 0.048(11) 0.042(10) 0.000(8) 0.018(9) -0.015(9)
O83 0.034(8) 0.064(9) 0.051(8) -0.002(7) -0.003(7) -0.006(7)
O84 0.031(15) 0.030(15) 0.022(15) -0.003(14) -0.004(14) 0.010(14)
O85 0.029(12) 0.067(13) 0.047(11) -0.003(9) -0.002(9) 0.005(10)
O86 0.022(10) 0.040(10) 0.035(9) 0.011(8) -0.012(8) -0.008(8)
O87 0.028(6) 0.028(6) 0.028(6) 0.0000(11) 0.0000(11) 0.0001(11)
O88 0.039(9) 0.062(9) 0.051(8) -0.004(7) 0.003(7) 0.007(7)
O89 0.013(9) 0.040(10) 0.035(9) 0.009(7) -0.001(7) 0.002(7)
O90 0.058(15) 0.051(12) 0.056(12) 0.034(10) 0.020(11) -0.007(10)
O92 0.036(12) 0.067(13) 0.051(12) 0.008(10) 0.012(10) -0.001(10)
O94 0.029(11) 0.051(11) 0.049(11) 0.004(9) -0.015(9) -0.014(9)
O96 0.036(11) 0.031(9) 0.023(8) 0.007(7) 0.012(8) 0.008(8)
O97 0.027(11) 0.052(11) 0.050(11) -0.010(9) 0.008(9) -0.006(9)
O3 0.076(13) 0.076(13) 0.076(13) 0.000(2) 0.000(2) 0.000(2)
O23 0.08(2) 0.09(2) 0.14(2) -0.019(18) 0.013(18) -0.025(18)
O45 0.05(3) 0.04(3) 0.07(3) 0.004(19) 0.005(19) 0.010(19)
O47 0.12(2) 0.14(2) 0.077(17) 0.000(15) 0.002(16) 0.015(17)
O91 0.050(16) 0.11(2) 0.11(2) -0.002(16) 0.010(14) 0.019(14)
O93 0.098(11) 0.098(11) 0.098(11) 0.000(2) 0.000(2) 0.000(2)
O95 0.080(9) 0.080(9) 0.079(9) -0.001(2) 0.000(2) 0.001(2)
N1 0.046(9) 0.046(9) 0.046(9) 0.0001(11) 0.0001(11) 0.0000(11)
C1 0.046(10) 0.047(10) 0.047(10) 0.000(2) 0.000(2) 0.000(2)
C4 0.056(10) 0.056(10) 0.056(10) 0.000(2) 0.000(2) 0.000(2)
N2 0.08(2) 0.08(2) 0.09(2) -0.002(10) -0.003(10) 0.000(10)
C2 0.08(3) 0.08(3) 0.08(3) -0.007(19) -0.006(19) -0.007(19)
C5 0.10(3) 0.11(3) 0.09(3) -0.029(19) 0.01(2) 0.01(2)
N3 0.07(2) 0.07(2) 0.07(2) -0.003(10) 0.003(10) -0.005(10)
C3 0.031(14) 0.031(14) 0.031(14) 0.000(2) 0.000(2) 0.000(2)
C7 0.04(3) 0.06(3) 0.05(2) 0.009(18) 0.007(19) 0.005(19)
N4 0.042(9) 0.042(9) 0.042(9) 0.0000(11) -0.0001(11) -0.0001(11)
C6 0.055(13) 0.054(13) 0.055(13) 0.000(2) 0.000(2) 0.000(2)
C8 0.048(12) 0.048(12) 0.048(12) 0.000(2) 0.000(2) 0.000(2)

loop_
_atom_type_symbol
_atom_type_description
_atom_type_scat_dispersion_real
_atom_type_scat_dispersion_imag
_atom_type_scat_source
C C 0.0033 0.0016 'International Tables Vol C Tables 4.2.6.8 and 6.1.1.4'
H H 0.0000 0.0000 'International Tables Vol C Tables 4.2.6.8 and 6.1.1.4'
N N 0.0061 0.0033 'International Tables Vol C Tables 4.2.6.8 and 6.1.1.4'
Na Na 0.0362 0.0249 'International Tables Vol C Tables 4.2.6.8 and 6.1.1.4'
O O 0.0106 0.0060 'International Tables Vol C Tables 4.2.6.8 and 6.1.1.4'
Se Se -0.0929 2.2259 'International Tables Vol C Tables 4.2.6.8 and 6.1.1.4'
W W -0.8490 6.8722 'International Tables Vol C Tables 4.2.6.8 and 6.1.1.4'
Yb Yb -0.3850 5.5486 'International Tables Vol C Tables 4.2.6.8 and 6.1.1.4'

loop_
_geom_angle_atom_site_label_1
_geom_angle_atom_site_label_2
_geom_angle_atom_site_label_3
_geom_angle
_geom_angle_site_symmetry_1
_geom_angle_site_symmetry_3
_geom_angle_publ_flag
O6 W1 O21 87.0(6) . . ?
O6 W1 O43 161.8(6) . . ?
O6 W1 O66 80.9(6) . . ?
O16 W1 O6 93.5(7) . . ?
O16 W1 O21 88.0(7) . . ?
O16 W1 O34 101.7(7) . . ?
O16 W1 O43 98.0(7) . . ?
O16 W1 O66 169.5(7) . . ?
O21 W1 O66 82.9(6) . . ?
O34 W1 O6 98.7(7) . . ?
O34 W1 O21 168.3(7) . . ?
O34 W1 O43 92.9(6) . . ?
O34 W1 O66 87.9(7) . . ?
O43 W1 O21 79.3(6) . . ?
O43 W1 O66 85.5(6) . . ?
O2 W2 O12 89.1(6) . . ?
O2 W2 O43 86.5(7) . . ?
O2 W2 O64 160.4(7) . . ?
O2 W2 O97 88.4(7) . . ?
O43 W2 O12 79.7(6) . . ?
O43 W2 O64 87.4(6) . . ?
O43 W2 O97 151.0(7) . . ?
O49 W2 O2 101.4(8) . . ?
O49 W2 O12 168.4(7) . . ?
O49 W2 O43 105.5(8) . . ?
O49 W2 O64 98.2(8) . . ?
O49 W2 O97 103.4(8) . . ?
O64 W2 O12 71.5(6) . . ?
O97 W2 O12 71.7(6) . . ?
O97 W2 O64 87.9(7) . . ?
O6 W3 O19 79.4(6) . . ?
O6 W3 O76 86.7(6) . . ?
O26 W3 O6 86.5(6) . . ?
O26 W3 O19 87.5(6) . . ?
O26 W3 O37 89.2(7) . . ?
O26 W3 O76 159.3(7) . . ?
O37 W3 O6 150.5(7) . . ?
O37 W3 O19 71.2(6) . . ?
O37 W3 O76 87.0(7) . . ?
O46 W3 O6 106.1(7) . . ?
O46 W3 O19 169.2(7) . . ?
O46 W3 O26 101.9(8) . . ?
O46 W3 O37 103.3(8) . . ?
O46 W3 O76 98.9(8) . . ?
O76 W3 O19 71.9(6) . . ?
O14 W4 O17 79.5(6) . . ?
O14 W4 O31 79.7(7) . 3_556 ?
O17 W4 O31 80.0(7) . 3_556 ?
O25 W4 O14 99.9(7) . . ?
O25 W4 O17 88.6(7) . . ?
O25 W4 O31 168.5(7) . 3_556 ?
O25 W4 O48 97.7(7) . . ?
O25 W4 O51 103.6(7) . . ?
O48 W4 O14 157.6(6) . . ?
O48 W4 O17 87.1(7) . . ?
O48 W4 O31 80.4(7) . 3_556 ?
O51 W4 O14 91.6(7) . . ?
O51 W4 O17 166.0(7) . . ?
O51 W4 O31 87.8(7) . 3_556 ?
O51 W4 O48 97.7(7) . . ?
O58 W5 O19 71.6(6) . . ?
O58 W5 O76 87.8(7) . . ?
O58 W5 O78 87.5(7) . . ?
O76 W5 O19 72.4(6) . . ?
O78 W5 O19 85.7(7) . . ?
O78 W5 O76 158.0(7) . . ?
O85 W5 O19 170.1(7) . . ?
O85 W5 O58 101.4(8) . . ?
O85 W5 O76 100.8(8) . . ?
O85 W5 O78 101.2(8) . . ?
O85 W5 O89 105.1(7) . . ?
O89 W5 O19 82.4(6) . . ?
O89 W5 O58 153.5(7) . . ?
O89 W5 O76 89.4(6) . . ?
O89 W5 O78 85.3(6) . . ?
O10 W6 O12 84.8(6) . . ?
O10 W6 O96 155.6(6) . . ?
O10 W6 O97 87.0(7) . . ?
O39 W6 O10 89.3(7) . . ?
O39 W6 O12 86.9(6) . . ?
O39 W6 O96 91.2(7) . . ?
O39 W6 O97 157.0(7) . . ?
O92 W6 O10 101.8(8) . . ?
O92 W6 O12 168.0(7) . . ?
O92 W6 O39 103.0(8) . . ?
O92 W6 O96 101.8(8) . . ?
O92 W6 O97 100.0(8) . . ?
O96 W6 O12 70.9(5) . . ?
O97 W6 O12 70.2(6) . . ?
O97 W6 O96 83.1(6) . . ?
O15 W7 O88 80.7(7) . . ?
O30 W7 O15 167.9(7) . . ?
O30 W7 O35 96.9(7) . . ?
O30 W7 O69 103.1(7) . . ?
O30 W7 O88 88.7(7) . . ?
O30 W7 O89 93.2(7) . . ?
O35 W7 O15 87.1(7) . . ?
O35 W7 O88 81.0(7) . . ?
O35 W7 O89 159.1(7) . . ?
O69 W7 O15 87.7(7) . . ?
O69 W7 O35 96.3(7) . . ?
O69 W7 O88 168.2(7) . . ?
O69 W7 O89 99.2(7) . . ?
O89 W7 O15 79.6(6) . . ?
O89 W7 O88 81.0(7) . . ?
O9 W8 O10 101.4(8) . . ?
O9 W8 O18 101.3(8) . . ?
O9 W8 O44 172.4(7) . . ?
O9 W8 O50 102.5(8) . . ?
O9 W8 O94 103.2(8) . . ?
O10 W8 O44 84.4(6) . . ?
O18 W8 O10 82.1(7) . . ?
O18 W8 O44 84.3(7) . . ?
O50 W8 O10 86.0(7) . . ?
O50 W8 O18 155.1(7) . . ?
O50 W8 O44 72.8(6) . . ?
O94 W8 O10 155.1(7) . . ?
O94 W8 O18 89.7(7) . . ?
O94 W8 O44 71.4(6) . . ?
O94 W8 O50 92.1(7) . . ?
O26 W9 O61 83.5(7) . . ?
O54 W9 O26 148.4(7) . . ?
O54 W9 O61 84.4(7) . . ?
O66 W9 O26 86.7(7) . . ?
O66 W9 O54 96.0(7) . . ?
O66 W9 O61 161.4(7) . . ?
O67 W9 O26 106.3(8) . . ?
O67 W9 O54 103.9(8) . . ?
O67 W9 O61 96.1(8) . . ?
O67 W9 O66 101.9(8) . . ?
O17 W10 O27 93.1(7) . . ?
O17 W10 O36 91.1(6) . . ?
O17 W10 O38 88.0(7) . . ?
O17 W10 O55 161.6(7) . . ?
O24 W10 O17 101.5(8) . . ?
O24 W10 O27 103.0(8) . . ?
O24 W10 O36 166.4(7) . . ?
O24 W10 O38 104.5(8) . . ?
O24 W10 O55 96.7(7) . . ?
O27 W10 O36 71.0(6) . . ?
O27 W10 O55 85.0(7) . . ?
O38 W10 O27 151.7(7) . . ?
O38 W10 O36 80.7(6) . . ?
O38 W10 O55 85.2(7) . . ?
O55 W10 O36 70.9(6) . . ?
O14 W11 O12 80.9(6) . . ?
O14 W11 O38 85.7(6) . . ?
O14 W11 O64 89.3(6) . . ?
O14 W11 O96 152.9(6) . . ?
O38 W11 O12 88.2(6) . . ?
O42 W11 O12 168.7(7) . . ?
O42 W11 O14 106.4(7) . . ?
O42 W11 O38 100.8(8) . . ?
O42 W11 O64 99.5(8) . . ?
O42 W11 O96 100.6(7) . . ?
O64 W11 O12 71.6(6) . . ?
O64 W11 O38 159.7(6) . . ?
O96 W11 O12 72.5(6) . . ?
O96 W11 O38 88.4(6) . . ?
O96 W11 O64 87.2(6) . . ?
O27 W12 O36 73.1(6) . . ?
O27 W12 O59 81.7(7) . . ?
O59 W12 O36 71.8(6) . . ?
O68 W12 O27 156.3(7) . . ?
O68 W12 O36 85.0(6) . . ?
O68 W12 O59 83.0(7) . . ?
O70 W12 O27 95.3(7) . . ?
O70 W12 O36 83.8(7) . . ?
O70 W12 O59 155.2(7) . . ?
O70 W12 O68 91.0(7) . . ?
O75 W12 O27 99.0(8) . . ?
O75 W12 O36 169.0(7) . . ?
O75 W12 O59 99.9(8) . . ?
O75 W12 O68 101.4(8) . . ?
O75 W12 O70 104.8(8) . . ?
O13 W13 O18 103.1(8) . . ?
O13 W13 O36 170.1(8) . . ?
O13 W13 O39 104.6(8) . . ?
O13 W13 O55 101.3(8) . . ?
O13 W13 O59 100.4(8) . . ?
O18 W13 O36 83.9(6) . . ?
O18 W13 O39 82.0(7) . . ?
O39 W13 O36 83.2(6) . . ?
O55 W13 O18 154.9(7) . . ?
O55 W13 O36 72.6(6) . . ?
O55 W13 O39 86.2(7) . . ?
O59 W13 O18 91.1(7) . . ?
O59 W13 O36 72.2(6) . . ?
O59 W13 O39 155.0(7) . . ?
O59 W13 O55 90.2(8) . . ?
O28 W14 O19 167.9(8) . . ?
O28 W14 O37 99.5(9) . . ?
O28 W14 O58 100.7(9) . . ?
O28 W14 O62 102.9(9) . . ?
O28 W14 O65 104.6(9) . . ?
O37 W14 O19 70.9(6) . . ?
O58 W14 O19 71.5(6) . . ?
O58 W14 O37 83.6(7) . . ?
O62 W14 O19 84.6(6) . . ?
O62 W14 O37 88.4(8) . . ?
O62 W14 O58 156.0(7) . . ?
O62 W14 O65 89.1(8) . . ?
O65 W14 O19 84.8(6) . . ?
O65 W14 O37 155.6(6) . . ?
O65 W14 O58 89.0(8) . . ?
O4 W15 O32 96.3(9) . . ?
O4 W15 O33 102.9(8) . . ?
O4 W15 O41 165.9(9) . . ?
O4 W15 O54 98.0(8) . . ?
O4 W15 O73 105.0(9) . . ?
O32 W15 O41 72.4(6) . . ?
O33 W15 O32 82.5(7) . . ?
O33 W15 O41 84.2(7) . . ?
O33 W15 O54 154.6(7) . . ?
O54 W15 O32 81.1(7) . . ?
O54 W15 O41 72.4(6) . . ?
O73 W15 O32 158.7(7) . . ?
O73 W15 O33 91.6(8) . . ?
O73 W15 O41 86.7(7) . . ?
O73 W15 O54 96.7(7) . . ?
O33 W16 O29 84.5(7) . . ?
O33 W16 O57 154.9(8) . . ?
O33 W16 O90 84.2(7) . . ?
O57 W16 O29 71.9(6) . . ?
O57 W16 O90 79.8(8) . . ?
O63 W16 O29 168.2(8) . . ?
O63 W16 O33 101.2(10) . . ?
O63 W16 O57 100.6(9) . . ?
O63 W16 O82 104.7(9) . . ?
O63 W16 O90 100.4(9) . . ?
O82 W16 O29 85.3(7) . . ?
O82 W16 O33 91.9(7) . . ?
O82 W16 O57 94.5(8) . . ?
O82 W16 O90 154.9(8) . . ?
O90 W16 O29 69.7(6) . . ?
O1 W17 O41 82.7(6) . . ?
O1 W17 O62 80.8(8) . . ?
O32 W17 O1 90.2(8) . . ?
O32 W17 O41 71.7(6) . . ?
O32 W17 O61 90.7(8) . . ?
O32 W17 O62 155.4(7) . . ?
O56 W17 O1 102.7(9) . . ?
O56 W17 O32 102.3(9) . . ?
O56 W17 O41 172.2(8) . . ?
O56 W17 O61 102.6(9) . . ?
O56 W17 O62 102.0(9) . . ?
O61 W17 O1 153.9(7) . . ?
O61 W17 O41 72.9(6) . . ?
O61 W17 O62 87.7(7) . . ?
O62 W17 O41 84.4(6) . . ?
O2 W18 O44 81.3(6) . . ?
O2 W18 O50 82.5(7) . . ?
O21 W18 O2 87.0(7) . . ?
O21 W18 O44 90.5(6) . . ?
O21 W18 O50 159.7(7) . . ?
O21 W18 O86 95.5(7) . . ?
O50 W18 O44 70.8(6) . . ?
O72 W18 O2 106.1(8) . . ?
O72 W18 O21 102.9(8) . . ?
O72 W18 O44 164.9(7) . . ?
O72 W18 O50 96.8(8) . . ?
O72 W18 O86 103.1(8) . . ?
O86 W18 O2 149.3(6) . . ?
O86 W18 O44 68.2(5) . . ?
O86 W18 O50 85.1(7) . . ?
O53 W19 O44 86.3(6) . . ?
O53 W19 O68 91.4(7) . . ?
O53 W19 O86 96.5(7) . . ?
O53 W19 O94 157.1(7) . . ?
O60 W19 O44 164.7(8) . . ?
O60 W19 O53 107.0(8) . . ?
O60 W19 O68 102.0(8) . . ?
O60 W19 O86 99.2(8) . . ?
O60 W19 O94 95.9(8) . . ?
O68 W19 O44 84.7(6) . . ?
O68 W19 O86 154.1(7) . . ?
O68 W19 O94 82.3(7) . . ?
O86 W19 O44 71.3(6) . . ?
O86 W19 O94 80.8(7) . . ?
O94 W19 O44 71.2(6) . . ?
O7 W20 O29 68.8(6) . . ?
O15 W20 O7 158.6(7) . . ?
O15 W20 O29 90.4(6) . . ?
O15 W20 O57 92.3(8) . . ?
O15 W20 O78 88.3(7) . . ?
O57 W20 O7 85.4(8) . . ?
O57 W20 O29 70.2(7) . . ?
O71 W20 O7 98.6(8) . . ?
O71 W20 O15 102.5(9) . . ?
O71 W20 O29 166.4(8) . . ?
O71 W20 O57 104.6(9) . . ?
O71 W20 O78 104.1(8) . . ?
O78 W20 O7 83.4(7) . . ?
O78 W20 O29 80.2(6) . . ?
O78 W20 O57 150.4(8) . . ?
O1 W21 O29 83.5(6) . . ?
O1 W21 O65 83.0(8) . . ?
O5 W21 O1 103.3(8) . . ?
O5 W21 O7 101.9(8) . . ?
O5 W21 O29 171.8(8) . . ?
O5 W21 O65 102.0(8) . . ?
O5 W21 O90 102.5(8) . . ?
O7 W21 O1 153.3(7) . . ?
O7 W21 O29 72.2(6) . . ?
O7 W21 O65 83.4(8) . . ?
O65 W21 O29 83.2(6) . . ?
O90 W21 O1 92.6(9) . . ?
O90 W21 O7 90.3(9) . . ?
O90 W21 O29 72.3(6) . . ?
O90 W21 O65 155.4(7) . . ?
O22 W22 W22 89.4(6) . 3_556 ?
O22 W22 O35 94.1(8) . . ?
O22 W22 O48 93.1(8) . 3_556 ?
O22 W22 O74 164.7(8) . . ?
O22 W22 O77 86.4(8) . . ?
O35 W22 W22 106.4(5) . 3_556 ?
O35 W22 O48 157.2(7) . 3_556 ?
O35 W22 O74 84.4(8) . . ?
O35 W22 O77 80.0(7) . . ?
O48 W22 W22 95.3(5) 3_556 3_556 ?
O48 W22 O74 83.0(8) 3_556 . ?
O48 W22 O77 78.9(7) 3_556 . ?
O52 W22 W22 13.6(8) . 3_556 ?
O52 W22 O22 102.3(10) . . ?
O52 W22 O35 100.7(6) . . ?
O52 W22 O48 98.8(5) . 3_556 ?
O52 W22 O74 92.9(9) . . ?
O52 W22 O77 171.2(9) . . ?
O74 W22 W22 105.6(6) . 3_556 ?
O74 W22 O77 78.4(8) . . ?
O77 W22 W22 172.7(6) . 3_556 ?
Se5 W23 Se2 54.6(8) 3_556 3_556 ?
O22 W23 Se2 111.3(7) 3_556 3_556 ?
O22 W23 Se5 113.8(8) 3_556 3_556 ?
O22 W23 O35 95.5(8) 3_556 3_556 ?
O22 W23 O48 97.5(8) 3_556 . ?
O22 W23 O52 83.8(8) 3_556 . ?
O22 W23 O74 158.7(8) 3_556 3_556 ?
O35 W23 Se2 122.0(6) 3_556 3_556 ?
O35 W23 Se5 67.7(8) 3_556 3_556 ?
O35 W23 O52 80.0(5) 3_556 . ?
O35 W23 O74 79.9(8) 3_556 3_556 ?
O48 W23 Se2 72.2(7) . 3_556 ?
O48 W23 Se5 124.7(9) . 3_556 ?
O48 W23 O35 155.1(7) . 3_556 ?
O48 W23 O52 80.4(5) . . ?
O48 W23 O74 80.3(7) . 3_556 ?
O52 W23 Se2 150.0(5) . 3_556 ?
O52 W23 Se5 144.0(8) . 3_556 ?
O52 W23 O74 74.9(8) . 3_556 ?
O74 W23 Se2 88.3(7) 3_556 3_556 ?
O74 W23 Se5 84.0(8) 3_556 3_556 ?
O77 W23 Se2 26.3(9) 3_556 3_556 ?
O77 W23 Se5 28.6(10) 3_556 3_556 ?
O77 W23 O22 112.7(10) 3_556 3_556 ?
O77 W23 O35 96.2(9) 3_556 3_556 ?
O77 W23 O48 98.2(9) 3_556 . ?
O77 W23 O52 163.5(10) 3_556 . ?
O77 W23 O74 88.6(10) 3_556 3_556 ?
O16 Yb1 O8 75.7(5) . . ?
O16 Yb1 O25 68.7(5) . . ?
O16 Yb1 O30 87.1(5) . . ?
O16 Yb1 O53 74.0(6) . . ?
O16 Yb1 O79 143.7(6) . . ?
O16 Yb1 O80 143.2(6) . . ?
O25 Yb1 O8 134.8(5) . . ?
O25 Yb1 O80 77.2(6) . . ?
O30 Yb1 O8 72.3(6) . . ?
O30 Yb1 O25 78.8(6) . . ?
O30 Yb1 O79 101.6(6) . . ?
O30 Yb1 O80 72.9(6) . . ?
O53 Yb1 O8 76.0(6) . . ?
O53 Yb1 O25 117.8(6) . . ?
O53 Yb1 O30 146.2(6) . . ?
O53 Yb1 O79 80.0(6) . . ?
O53 Yb1 O80 136.9(6) . . ?
O70 Yb1 O8 143.3(6) . . ?
O70 Yb1 O16 108.9(6) . . ?
O70 Yb1 O25 76.5(6) . . ?
O70 Yb1 O30 142.8(6) . . ?
O70 Yb1 O53 70.9(6) . . ?
O70 Yb1 O79 85.4(6) . . ?
O70 Yb1 O80 74.8(6) . . ?
O79 Yb1 O8 73.6(6) . . ?
O79 Yb1 O25 147.4(6) . . ?
O79 Yb1 O80 72.0(6) . . ?
O80 Yb1 O8 123.9(6) . . ?
O34 Yb2 O40 76.4(6) . . ?
O34 Yb2 O51 86.9(5) . . ?
O34 Yb2 O69 67.5(5) . . ?
O34 Yb2 O73 73.7(6) . . ?
O34 Yb2 O81 145.6(6) . . ?
O34 Yb2 O82 110.6(6) . . ?
O34 Yb2 O83 139.8(6) . . ?
O51 Yb2 O40 72.3(6) . . ?
O51 Yb2 O69 79.8(5) . . ?
O51 Yb2 O73 145.1(6) . . ?
O51 Yb2 O81 98.7(6) . . ?
O51 Yb2 O82 144.3(6) . . ?
O51 Yb2 O83 72.2(6) . . ?
O69 Yb2 O40 135.1(6) . . ?
O69 Yb2 O81 146.9(6) . . ?
O69 Yb2 O83 75.1(6) . . ?
O73 Yb2 O40 75.1(6) . . ?
O73 Yb2 O69 116.9(6) . . ?
O73 Yb2 O81 83.1(7) . . ?
O73 Yb2 O83 139.5(6) . . ?
O81 Yb2 O40 73.2(6) . . ?
O81 Yb2 O83 73.1(7) . . ?
O82 Yb2 O40 140.7(6) . . ?
O82 Yb2 O69 79.0(5) . . ?
O82 Yb2 O73 70.5(6) . . ?
O82 Yb2 O81 84.2(6) . . ?
O82 Yb2 O83 74.8(6) . . ?
O83 Yb2 O40 125.6(6) . . ?
O11 Se1 O74 140(2) . . ?
O31 Se1 O11 95.8(19) . . ?
O31 Se1 O74 114.6(11) . . ?
Se5 Se2 W23 62.6(9) . 3_556 ?
O20 Se2 W23 142(3) . 3_556 ?
O20 Se2 Se3 80(3) . . ?
O20 Se2 Se5 81(3) . . ?
O20 Se2 O31 101(3) . . ?
O31 Se2 W23 87.4(9) . 3_556 ?
O31 Se2 Se3 105.9(12) . . ?
O31 Se2 Se5 114.4(13) . . ?
O77 Se2 W23 25.4(8) . 3_556 ?
O77 Se2 Se3 38.4(10) . . ?
O77 Se2 Se5 37.4(11) . . ?
O77 Se2 O20 118(3) . . ?
O77 Se2 O31 102.1(14) . . ?
O77 Se3 Se2 33.9(9) . . ?
O77 Se3 O87 96(3) . . ?
O77 Se3 O88 92.9(13) . . ?
O87 Se3 Se2 67(3) . . ?
O87 Se3 O88 99(3) . . ?
O88 Se3 Se2 113.4(11) . . ?
O12 Se4 O44 97.2(7) . . ?
O36 Se4 O12 96.7(8) . . ?
O36 Se4 O44 102.7(8) . . ?
Se2 Se5 W23 62.8(9) . 3_556 ?
O77 Se5 W23 26.7(10) . 3_556 ?
O77 Se5 Se2 36.2(11) . . ?
O77 Se5 O87 108(4) . . ?
O77 Se5 O88 107(2) . . ?
O87 Se5 W23 134(3) . 3_556 ?
O87 Se5 Se2 72(3) . . ?
O88 Se5 W23 90.2(15) . 3_556 ?
O88 Se5 Se2 131.0(16) . . ?
O88 Se5 O87 116(4) . . ?
O19 Se6 O29 95.2(8) . . ?
O19 Se6 O41 97.0(8) . . ?
O41 Se6 O29 101.3(8) . . ?
O84 Se7 O20 106(4) . . ?
O87 Se7 O20 64(4) . . ?
O87 Se7 O84 78(4) . . ?
O74 Na1 O57 135.3(13) . . ?
O74 Na1 O83 95.0(10) . . ?
O83 Na1 O57 105.0(10) . . ?
W21 O1 W17 160.1(10) . . ?
W2 O2 W18 146.1(9) . . ?
W1 O6 W3 151.8(9) . . ?
W21 O7 W20 128.3(9) . . ?
W6 O10 W8 149.0(10) . . ?
W2 O12 W6 92.6(5) . . ?
W2 O12 W11 93.1(5) . . ?
W11 O12 W6 91.9(5) . . ?
Se4 O12 W2 117.5(7) . . ?
Se4 O12 W6 136.1(8) . . ?
Se4 O12 W11 115.6(8) . . ?
W11 O14 W4 152.1(9) . . ?
W20 O15 W7 153.1(10) . . ?
W1 O16 Yb1 167.9(9) . . ?
W10 O17 W4 152.5(10) . . ?
W13 O18 W8 158.9(9) . . ?
W5 O19 W3 91.7(5) . . ?
W14 O19 W3 91.4(6) . . ?
W14 O19 W5 91.4(6) . . ?
Se6 O19 W3 116.9(8) . . ?
Se6 O19 W5 116.4(9) . . ?
Se6 O19 W14 137.9(9) . . ?
Se2 O20 Se7 150(4) . . ?
W18 O21 W1 152.8(9) . . ?
W4 O25 Yb1 178.0(10) . . ?
W3 O26 W9 148.5(9) . . ?
W10 O27 W12 125.4(8) . . ?
W16 O29 W20 90.6(6) . . ?
W16 O29 W21 91.8(5) . . ?
W21 O29 W20 89.9(5) . . ?
Se6 O29 W16 115.0(7) . . ?
Se6 O29 W20 122.4(8) . . ?
Se6 O29 W21 135.7(9) . . ?
W7 O30 Yb1 154.6(9) . . ?
Se1 O31 W4 109.5(10) . 3_556 ?
Se1 O31 Se2 105.2(14) . . ?
Se2 O31 W4 110.3(11) . 3_556 ?
W17 O32 W15 124.4(8) . . ?
W15 O33 W16 142.6(9) . . ?
W1 O34 Yb2 168.0(8) . . ?
W7 O35 W22 157.1(10) . . ?
W7 O35 W23 144.6(10) . 3_556 ?
W12 O36 W10 90.2(5) . . ?
W12 O36 W13 90.6(5) . . ?
W13 O36 W10 88.3(5) . . ?
Se4 O36 W10 124.6(8) . . ?
Se4 O36 W12 116.5(8) . . ?
Se4 O36 W13 134.6(9) . . ?
W3 O37 W14 126.5(9) . . ?
W10 O38 W11 146.6(9) . . ?
W6 O39 W13 149.2(10) . . ?
W15 O41 W17 91.4(5) . . ?
Se6 O41 W15 119.1(8) . . ?
Se6 O41 W17 132.1(8) . . ?
W2 O43 W1 154.0(9) . . ?
W18 O44 W8 87.7(5) . . ?
W19 O44 W8 91.6(5) . . ?
W19 O44 W18 91.2(5) . . ?
Se4 O44 W8 131.1(8) . . ?
Se4 O44 W18 125.5(7) . . ?
Se4 O44 W19 118.7(8) . . ?
W22 O48 W4 155.7(9) 3_556 . ?
W23 O48 W4 151.1(9) . . ?
W23 O48 W22 19.66(19) . 3_556 ?
W8 O50 W18 128.0(9) . . ?
W4 O51 Yb2 157.4(9) . . ?
W23 O52 W23 148.5(11) 3_556 . ?
W19 O53 Yb1 159.4(9) . . ?
W9 O54 W15 127.8(8) . . ?
W13 O55 W10 127.7(8) . . ?
W16 O57 Na1 102.0(9) . . ?
W20 O57 W16 126.8(9) . . ?
W20 O57 Na1 103.0(10) . . ?
W5 O58 W14 125.4(8) . . ?
W13 O59 W12 125.4(8) . . ?
W17 O61 W9 129.1(9) . . ?
W14 O62 W17 150.6(11) . . ?
W11 O64 W2 123.7(8) . . ?
W14 O65 W21 147.9(10) . . ?
W9 O66 W1 151.1(9) . . ?
W12 O68 W19 143.0(9) . . ?
W7 O69 Yb2 171.4(9) . . ?
W12 O70 Yb1 161.8(9) . . ?
W15 O73 Yb2 159.7(10) . . ?
W22 O74 Na1 118.0(11) . . ?
W23 O74 Na1 122.4(11) 3_556 . ?
Se1 O74 W22 118.2(11) . . ?
Se1 O74 W23 104.1(10) . 3_556 ?
Se1 O74 Na1 112.7(11) . . ?
W5 O76 W3 123.8(8) . . ?
W23 O77 Se2 128.2(15) 3_556 . ?
W23 O77 Se5 124.7(18) 3_556 . ?
Se2 O77 W22 129.2(14) . . ?
Se2 O77 Se3 107.7(15) . . ?
Se2 O77 Se5 106.3(18) . . ?
Se3 O77 W22 116.0(13) . . ?
W20 O78 W5 148.1(9) . . ?
Yb1 O80 H80A 129.5 . . ?
Yb1 O80 H80B 114.7 . . ?
H80A O80 H80B 106.1 . . ?
W16 O82 Yb2 161.3(10) . . ?
Yb2 O83 Na1 122.6(9) . . ?
W18 O86 W19 129.0(8) . . ?
Se5 O87 Se7 164(6) . . ?
Se7 O87 Se3 155(6) . . ?
Se3 O88 W7 105.6(11) . . ?
Se5 O88 W7 114.8(14) . . ?
W5 O89 W7 154.6(9) . . ?
W21 O90 W16 126.3(9) . . ?
W8 O94 W19 125.7(9) . . ?
W11 O96 W6 124.5(8) . . ?
W2 O97 W6 125.4(9) . . ?
H1A N1 H1B 107.7 . . ?
C1 N1 H1A 108.9 . . ?
C1 N1 H1B 108.9 . . ?
C4 N1 H1A 108.9 . . ?
C4 N1 H1B 108.9 . . ?
C4 N1 C1 113(4) . . ?
N1 C1 H1C 109.5 . . ?
N1 C1 H1D 109.5 . . ?
N1 C1 H1E 109.5 . . ?
H1C C1 H1D 109.5 . . ?
H1C C1 H1E 109.5 . . ?
H1D C1 H1E 109.5 . . ?
N1 C4 H4A 109.5 . . ?
N1 C4 H4B 109.5 . . ?
N1 C4 H4C 109.5 . . ?
H4A C4 H4B 109.5 . . ?
H4A C4 H4C 109.5 . . ?
H4B C4 H4C 109.5 . . ?
H2A N2 H2B 108.0 . . ?
C2 N2 H2A 109.5 . . ?
C2 N2 H2B 109.5 . . ?
C2 N2 C5 111(5) . . ?
C5 N2 H2A 109.5 . . ?
C5 N2 H2B 109.5 . . ?
N2 C2 H2C 109.5 . . ?
N2 C2 H2D 109.5 . . ?
N2 C2 H2E 109.5 . . ?
H2C C2 H2D 109.5 . . ?
H2C C2 H2E 109.5 . . ?
H2D C2 H2E 109.5 . . ?
N2 C5 H5A 109.5 . . ?
N2 C5 H5B 109.5 . . ?
N2 C5 H5C 109.5 . . ?
H5A C5 H5B 109.5 . . ?
H5A C5 H5C 109.5 . . ?
H5B C5 H5C 109.5 . . ?
H3A N3 H3B 105.8 . . ?
C3 N3 H3A 105.0 . . ?
C3 N3 H3B 105.0 . . ?
C7 N3 H3A 105.0 . . ?
C7 N3 H3B 105.0 . . ?
C7 N3 C3 129(6) . . ?
N3 C3 H3C 109.5 . . ?
N3 C3 H3D 109.5 . . ?
N3 C3 H3E 109.5 . . ?
H3C C3 H3D 109.5 . . ?
H3C C3 H3E 109.5 . . ?
H3D C3 H3E 109.5 . . ?
N3 C7 H7A 109.5 . . ?
N3 C7 H7B 109.5 . . ?
N3 C7 H7C 109.5 . . ?
H7A C7 H7B 109.5 . . ?
H7A C7 H7C 109.5 . . ?
H7B C7 H7C 109.5 . . ?
H4D N4 H4E 107.1 . . ?
C6 N4 H4D 107.7 . . ?
C6 N4 H4E 107.7 . . ?
C6 N4 C8 118(4) . . ?
C8 N4 H4D 107.7 . . ?
C8 N4 H4E 107.7 . . ?
N4 C6 H6A 109.5 . . ?
N4 C6 H6B 109.5 . . ?
N4 C6 H6C 109.5 . . ?
H6A C6 H6B 109.5 . . ?
H6A C6 H6C 109.5 . . ?
H6B C6 H6C 109.5 . . ?
N4 C8 H8A 109.5 . . ?
N4 C8 H8B 109.5 . . ?
N4 C8 H8C 109.5 . . ?
H8A C8 H8B 109.5 . . ?
H8A C8 H8C 109.5 . . ?
H8B C8 H8C 109.5 . . ?

loop_
_geom_bond_atom_site_label_1
_geom_bond_atom_site_label_2
_geom_bond_distance
_geom_bond_site_symmetry_2
_geom_bond_publ_flag
W1 O6 1.914(14) . ?
W1 O16 1.717(15) . ?
W1 O21 2.086(17) . ?
W1 O34 1.729(15) . ?
W1 O43 1.935(15) . ?
W1 O66 2.101(16) . ?
W2 O2 1.876(16) . ?
W2 O12 2.358(15) . ?
W2 O43 1.894(15) . ?
W2 O49 1.687(16) . ?
W2 O64 1.948(16) . ?
W2 O97 1.903(17) . ?
W3 O6 1.932(14) . ?
W3 O19 2.393(17) . ?
W3 O26 1.867(16) . ?
W3 O37 1.897(15) . ?
W3 O46 1.674(17) . ?
W3 O76 1.955(17) . ?
W4 O14 1.962(15) . ?
W4 O17 2.073(16) . ?
W4 O25 1.727(15) . ?
W4 O31 2.227(18) 3_556 ?
W4 O48 1.911(16) . ?
W4 O51 1.754(16) . ?
W5 O19 2.389(16) . ?
W5 O58 1.916(15) . ?
W5 O76 1.933(17) . ?
W5 O78 1.922(18) . ?
W5 O85 1.708(18) . ?
W5 O89 1.905(15) . ?
W6 O10 1.871(15) . ?
W6 O12 2.388(14) . ?
W6 O39 1.841(18) . ?
W6 O92 1.718(18) . ?
W6 O96 1.961(16) . ?
W6 O97 1.959(18) . ?
W7 O15 2.097(15) . ?
W7 O30 1.730(14) . ?
W7 O35 1.868(17) . ?
W7 O69 1.733(16) . ?
W7 O88 2.175(18) . ?
W7 O89 1.930(15) . ?
W8 O9 1.706(17) . ?
W8 O10 1.972(16) . ?
W8 O18 1.915(17) . ?
W8 O44 2.513(16) . ?
W8 O50 1.858(16) . ?
W8 O94 1.816(18) . ?
W9 O26 1.945(17) . ?
W9 O54 1.916(16) . ?
W9 O61 1.981(16) . ?
W9 O66 1.788(16) . ?
W9 O67 1.720(19) . ?
W10 O17 1.835(16) . ?
W10 O24 1.711(17) . ?
W10 O27 1.919(16) . ?
W10 O36 2.492(15) . ?
W10 O38 1.898(17) . ?
W10 O55 1.984(18) . ?
W11 O12 2.360(14) . ?
W11 O14 1.887(15) . ?
W11 O38 1.945(17) . ?
W11 O42 1.702(15) . ?
W11 O64 1.937(15) . ?
W11 O96 1.896(15) . ?
W12 O27 1.961(17) . ?
W12 O36 2.374(16) . ?
W12 O59 2.042(17) . ?
W12 O68 1.919(17) . ?
W12 O70 1.771(17) . ?
W12 O75 1.697(17) . ?
W13 O13 1.709(16) . ?
W13 O18 1.892(17) . ?
W13 O36 2.484(15) . ?
W13 O39 1.986(18) . ?
W13 O55 1.879(18) . ?
W13 O59 1.844(17) . ?
W14 O19 2.386(16) . ?
W14 O28 1.725(19) . ?
W14 O37 1.934(17) . ?
W14 O58 1.931(17) . ?
W14 O62 1.869(18) . ?
W14 O65 1.896(17) . ?
W15 O4 1.73(2) . ?
W15 O32 2.063(16) . ?
W15 O33 1.897(17) . ?
W15 O41 2.342(15) . ?
W15 O54 1.962(16) . ?
W15 O73 1.777(17) . ?
W16 O29 2.382(16) . ?
W16 O33 1.946(17) . ?
W16 O57 1.952(19) . ?
W16 O63 1.707(18) . ?
W16 O82 1.737(17) . ?
W16 O90 2.044(17) . ?
W17 O1 1.922(19) . ?
W17 O32 1.861(18) . ?
W17 O41 2.506(15) . ?
W17 O56 1.737(17) . ?
W17 O61 1.869(17) . ?
W17 O62 1.962(18) . ?
W18 O2 1.968(16) . ?
W18 O21 1.793(17) . ?
W18 O44 2.506(16) . ?
W18 O50 2.011(16) . ?
W18 O72 1.663(18) . ?
W18 O86 1.892(16) . ?
W19 O44 2.339(14) . ?
W19 O53 1.773(17) . ?
W19 O60 1.745(17) . ?
W19 O68 1.934(16) . ?
W19 O86 1.944(16) . ?
W19 O94 2.093(18) . ?
W20 O7 1.991(16) . ?
W20 O15 1.804(15) . ?
W20 O29 2.480(17) . ?
W20 O57 1.913(18) . ?
W20 O71 1.677(19) . ?
W20 O78 1.912(18) . ?
W21 O1 1.882(18) . ?
W21 O5 1.721(16) . ?
W21 O7 1.854(17) . ?
W21 O29 2.418(15) . ?
W21 O65 1.949(18) . ?
W21 O90 1.82(2) . ?
W22 W22 3.168(6) 3_556 ?
W22 O22 1.851(17) . ?
W22 O35 1.902(17) . ?
W22 O48 1.903(17) 3_556 ?
W22 O52 1.630(6) . ?
W22 O74 2.18(2) . ?
W22 O77 2.213(19) . ?
W23 Se2 2.93(2) 3_556 ?
W23 Se5 2.92(4) 3_556 ?
W23 O22 1.755(17) 3_556 ?
W23 O35 1.953(17) 3_556 ?
W23 O48 1.868(16) . ?
W23 O52 2.270(7) . ?
W23 O74 2.31(2) 3_556 ?
W23 O77 1.601(19) 3_556 ?
Yb1 O8 2.382(15) . ?
Yb1 O16 2.302(16) . ?
Yb1 O25 2.339(15) . ?
Yb1 O30 2.316(15) . ?
Yb1 O53 2.314(17) . ?
Yb1 O70 2.283(16) . ?
Yb1 O79 2.337(16) . ?
Yb1 O80 2.346(17) . ?
Yb2 O34 2.273(15) . ?
Yb2 O40 2.385(16) . ?
Yb2 O51 2.292(16) . ?
Yb2 O69 2.317(15) . ?
Yb2 O73 2.314(17) . ?
Yb2 O81 2.321(16) . ?
Yb2 O82 2.311(16) . ?
Yb2 O83 2.370(18) . ?
Se1 O11 1.82(2) . ?
Se1 O31 1.71(2) . ?
Se1 O74 1.95(3) . ?
Se2 Se3 2.82(4) . ?
Se2 Se5 2.68(4) . ?
Se2 O20 1.758(11) . ?
Se2 O31 1.94(3) . ?
Se2 O77 1.65(3) . ?
Se3 O77 1.84(3) . ?
Se3 O87 1.92(5) . ?
Se3 O88 1.99(3) . ?
Se4 O12 1.714(14) . ?
Se4 O36 1.688(14) . ?
Se4 O44 1.719(15) . ?
Se5 O77 1.70(4) . ?
Se5 O87 1.76(5) . ?
Se5 O88 1.75(4) . ?
Se6 O19 1.695(16) . ?
Se6 O29 1.716(15) . ?
Se6 O41 1.709(16) . ?
Se7 O20 1.82(2) . ?
Se7 O84 1.80(2) . ?
Se7 O87 1.80(2) . ?
Na1 O57 2.97(3) . ?
Na1 O74 2.68(4) . ?
Na1 O83 2.73(3) . ?
O80 H80A 0.9731 . ?
O80 H80B 0.9568 . ?
N1 H1A 0.8900 . ?
N1 H1B 0.8900 . ?
N1 C1 1.493(11) . ?
N1 C4 1.492(11) . ?
C1 H1C 0.9600 . ?
C1 H1D 0.9600 . ?
C1 H1E 0.9600 . ?
C4 H4A 0.9600 . ?
C4 H4B 0.9600 . ?
C4 H4C 0.9600 . ?
N2 H2A 0.8900 . ?
N2 H2B 0.8900 . ?
N2 C2 1.44(2) . ?
N2 C5 1.45(2) . ?
C2 H2C 0.9600 . ?
C2 H2D 0.9600 . ?
C2 H2E 0.9600 . ?
C5 H5A 0.9600 . ?
C5 H5B 0.9600 . ?
C5 H5C 0.9600 . ?
N3 H3A 0.8900 . ?
N3 H3B 0.8900 . ?
N3 C3 1.47(2) . ?
N3 C7 1.46(2) . ?
C3 H3C 0.9600 . ?
C3 H3D 0.9600 . ?
C3 H3E 0.9600 . ?
C7 H7A 0.9600 . ?
C7 H7B 0.9600 . ?
C7 H7C 0.9600 . ?
N4 H4D 0.8900 . ?
N4 H4E 0.8900 . ?
N4 C6 1.43(2) . ?
N4 C8 1.46(2) . ?
C6 H6A 0.9600 . ?
C6 H6B 0.9600 . ?
C6 H6C 0.9600 . ?
C8 H8A 0.9600 . ?
C8 H8B 0.9600 . ?
C8 H8C 0.9600 . ?

loop_
_geom_hbond_atom_site_label_D
_geom_hbond_atom_site_label_H
_geom_hbond_atom_site_label_A
_geom_hbond_distance_DH
_geom_hbond_distance_HA
_geom_hbond_distance_DA
_geom_hbond_angle_DHA
_geom_hbond_site_symmetry_A
_geom_hbond_publ_flag
O80 H80A O91 0.97 1.99 2.82(3) 141.2 . yes
O80 H80B O22 0.96 1.83 2.73(2) 156.0 . yes

loop_
_geom_torsion_atom_site_label_1
_geom_torsion_atom_site_label_2
_geom_torsion_atom_site_label_3
_geom_torsion_atom_site_label_4
_geom_torsion
_geom_torsion_site_symmetry_1
_geom_torsion_site_symmetry_2
_geom_torsion_site_symmetry_3
_geom_torsion_site_symmetry_4
_geom_torsion_publ_flag
W23 Se2 O20 Se7 49(15) 3_556 . . . ?
W23 Se2 O77 Se5 -171(3) 3_556 . . . ?
W23 Se5 O77 Se2 171(3) 3_556 . . . ?
W23 Se5 O87 Se7 47(24) 3_556 . . . ?
W23 Se5 O88 W7 -56.8(12) 3_556 . . . ?
Se2 W23 O48 W4 -40.3(18) 3_556 . . . ?
Se2 Se3 O77 W22 -153(2) . . . . ?
Se2 Se5 O77 W23 -171(3) . . . 3_556 ?
Se2 Se5 O87 Se7 39(21) . . . . ?
Se2 Se5 O88 W7 -110(2) . . . . ?
Se3 Se2 O20 Se7 45(12) . . . . ?
Se3 Se2 O77 W22 149(3) . . . . ?
Se5 W23 O48 W4 -24(2) 3_556 . . . ?
Se5 Se2 O20 Se7 36(12) . . . . ?
Se5 Se2 O77 W23 171(3) . . . 3_556 ?
O1 W17 O32 W15 85.1(11) . . . . ?
O1 W17 O61 W9 -27(2) . . . . ?
O1 W21 O7 W20 34(3) . . . . ?
O1 W21 O90 W16 -82.2(12) . . . . ?
O2 W2 O43 W1 -41(2) . . . . ?
O2 W18 O21 W1 -33.6(19) . . . . ?
O2 W18 O86 W19 11(2) . . . . ?
O4 W15 O33 W16 -124.9(17) . . . . ?
O4 W15 O73 Yb2 124(3) . . . . ?
O5 W21 O1 W17 -133(3) . . . . ?
O5 W21 O7 W20 -165.0(13) . . . . ?
O5 W21 O90 W16 173.5(12) . . . . ?
O6 W1 O16 Yb1 -36(4) . . . . ?
O6 W1 O34 Yb2 138(4) . . . . ?
O6 W3 O26 W9 -13.3(18) . . . . ?
O6 W3 O37 W14 -4(2) . . . . ?
O7 W20 O15 W7 -53(3) . . . . ?
O7 W21 O1 W17 27(4) . . . . ?
O7 W21 O90 W16 71.3(12) . . . . ?
O9 W8 O50 W18 166.2(11) . . . . ?
O9 W8 O94 W19 -171.1(10) . . . . ?
O10 W6 O39 W13 -30.6(19) . . . . ?
O10 W8 O50 W18 -93.0(11) . . . . ?
O10 W8 O94 W19 17(2) . . . . ?
O11 Se1 O31 W4 -103.6(19) . . . 3_556 ?
O11 Se1 O31 Se2 137.9(19) . . . . ?
O12 W2 O2 W18 62.8(16) . . . . ?
O12 W2 O43 W1 -131(2) . . . . ?
O12 W6 O10 W8 -57.9(17) . . . . ?
O12 W6 O39 W13 54.2(18) . . . . ?
O12 W11 O14 W4 134.9(18) . . . . ?
O12 W11 O96 W6 -4.2(8) . . . . ?
O12 Se4 O36 W10 76.4(10) . . . . ?
O12 Se4 O36 W12 -173.1(8) . . . . ?
O12 Se4 O36 W13 -52.6(12) . . . . ?
O12 Se4 O44 W8 51.5(11) . . . . ?
O12 Se4 O44 W18 -72.4(10) . . . . ?
O12 Se4 O44 W19 172.8(8) . . . . ?
O13 W13 O18 W8 -137(3) . . . . ?
O13 W13 O55 W10 -165.3(12) . . . . ?
O13 W13 O59 W12 170.8(11) . . . . ?
O14 W4 O51 Yb2 73(2) . . . . ?
O14 W11 O96 W6 7(2) . . . . ?
O15 W7 O30 Yb1 122(3) . . . . ?
O15 W7 O35 W22 147(2) . . . . ?
O15 W7 O35 W23 115.8(16) . . . 3_556 ?
O16 W1 O34 Yb2 42(4) . . . . ?
O17 W4 O51 Yb2 123(3) . . . . ?
O17 W10 O38 W11 -34.1(17) . . . . ?
O18 W8 O50 W18 -32(2) . . . . ?
O18 W8 O94 W19 87.4(11) . . . . ?
O18 W13 O55 W10 28(3) . . . . ?
O18 W13 O59 W12 -85.6(11) . . . . ?
O19 W3 O26 W9 66.2(18) . . . . ?
O19 W3 O37 W14 2.1(9) . . . . ?
O19 W14 O62 W17 -54.9(19) . . . . ?
O19 W14 O65 W21 57.4(18) . . . . ?
O19 Se6 O29 W16 -173.6(9) . . . . ?
O19 Se6 O29 W20 78.4(10) . . . . ?
O19 Se6 O29 W21 -51.9(12) . . . . ?
O19 Se6 O41 W15 172.3(8) . . . . ?
O19 Se6 O41 W17 49.6(12) . . . . ?
O20 Se2 O77 W22 158(3) . . . . ?
O20 Se2 O77 W23 166(3) . . . 3_556 ?
O20 Se2 O77 Se3 10(4) . . . . ?
O20 Se2 O77 Se5 -4(4) . . . . ?
O20 Se7 O87 Se3 -56(13) . . . . ?
O20 Se7 O87 Se5 -28(21) . . . . ?
O21 W1 O16 Yb1 -122(4) . . . . ?
O21 W1 O34 Yb2 -104(5) . . . . ?
O21 W18 O86 W19 -82.7(11) . . . . ?
O22 W22 O52 W22 -19.2(6) . . . 3_556 ?
O22 W23 O48 W4 -150.4(19) 3_556 . . . ?
O24 W10 O17 W4 128(2) . . . . ?
O24 W10 O38 W11 -135.5(16) . . . . ?
O25 W4 O51 Yb2 -28(2) . . . . ?
O26 W3 O37 W14 -85.5(11) . . . . ?
O26 W9 O66 W1 -37.1(19) . . . . ?
O27 W10 O17 W4 -128(2) . . . . ?
O27 W10 O38 W11 59(2) . . . . ?
O27 W12 O70 Yb1 160(3) . . . . ?
O28 W14 O62 W17 134.8(19) . . . . ?
O28 W14 O65 W21 -130.3(19) . . . . ?
O29 W16 O82 Yb2 83(3) . . . . ?
O29 W20 O15 W7 -66(2) . . . . ?
O29 W21 O1 W17 52(3) . . . . ?
O29 W21 O7 W20 9.1(11) . . . . ?
O29 W21 O90 W16 0.1(10) . . . . ?
O29 Se6 O19 W3 175.9(9) . . . . ?
O29 Se6 O19 W5 -77.3(9) . . . . ?
O29 Se6 O19 W14 48.9(14) . . . . ?
O29 Se6 O41 W15 75.6(9) . . . . ?
O29 Se6 O41 W17 -47.1(12) . . . . ?
O30 W7 O35 W22 -22(2) . . . . ?
O30 W7 O35 W23 -52.8(16) . . . 3_556 ?
O31 W4 O51 Yb2 153(2) 3_556 . . . ?
O31 Se2 O20 Se7 149(11) . . . . ?
O31 Se2 O77 W22 48(2) . . . . ?
O31 Se2 O77 W23 56(2) . . . 3_556 ?
O31 Se2 O77 Se3 -100.4(16) . . . . ?
O31 Se2 O77 Se5 -114.5(17) . . . . ?
O32 W15 O33 W16 140.4(17) . . . . ?
O32 W15 O73 Yb2 -53(4) . . . . ?
O32 W17 O61 W9 64.7(12) . . . . ?
O33 W15 O73 Yb2 20(3) . . . . ?
O33 W16 O82 Yb2 -2(3) . . . . ?
O34 W1 O16 Yb1 64(4) . . . . ?
O35 W7 O30 Yb1 -129.1(19) . . . . ?
O35 W22 O52 W22 -115.8(6) . . . 3_556 ?
O35 W23 O48 W4 89(2) 3_556 . . . ?
O36 W10 O17 W4 -57(2) . . . . ?
O36 W10 O38 W11 57.3(16) . . . . ?
O36 W12 O70 Yb1 87(3) . . . . ?
O36 W13 O18 W8 50(3) . . . . ?
O36 W13 O55 W10 6.6(10) . . . . ?
O36 W13 O59 W12 -2.4(9) . . . . ?
O36 Se4 O12 W2 176.5(8) . . . . ?
O36 Se4 O12 W6 48.5(12) . . . . ?
O36 Se4 O12 W11 -75.0(8) . . . . ?
O36 Se4 O44 W8 -47.1(12) . . . . ?
O36 Se4 O44 W18 -171.0(9) . . . . ?
O36 Se4 O44 W19 74.2(10) . . . . ?
O37 W3 O26 W9 137.5(18) . . . . ?
O37 W14 O62 W17 -125.8(19) . . . . ?
O37 W14 O65 W21 57(3) . . . . ?
O38 W10 O17 W4 24(2) . . . . ?
O38 W11 O14 W4 46.0(18) . . . . ?
O38 W11 O96 W6 84.4(9) . . . . ?
O39 W6 O10 W8 29.0(17) . . . . ?
O39 W13 O18 W8 -34(3) . . . . ?
O39 W13 O55 W10 90.6(11) . . . . ?
O39 W13 O59 W12 -12(2) . . . . ?
O41 W15 O33 W16 67.4(16) . . . . ?
O41 W15 O73 Yb2 -64(3) . . . . ?
O41 W17 O32 W15 2.9(9) . . . . ?
O41 W17 O61 W9 -5.9(10) . . . . ?
O41 Se6 O19 W3 73.9(9) . . . . ?
O41 Se6 O19 W5 -179.4(8) . . . . ?
O41 Se6 O19 W14 -53.2(14) . . . . ?
O41 Se6 O29 W16 -75.5(9) . . . . ?
O41 Se6 O29 W20 176.6(8) . . . . ?
O41 Se6 O29 W21 46.3(12) . . . . ?
O42 W11 O14 W4 -54.0(19) . . . . ?
O42 W11 O96 W6 -174.9(10) . . . . ?
O43 W1 O16 Yb1 159(4) . . . . ?
O43 W1 O34 Yb2 -56(4) . . . . ?
O43 W2 O2 W18 -16.9(17) . . . . ?
O44 W8 O50 W18 -7.6(9) . . . . ?
O44 W8 O94 W19 3.3(8) . . . . ?
O44 W18 O21 W1 47.6(19) . . . . ?
O44 W18 O86 W19 5.6(9) . . . . ?
O44 W19 O53 Yb1 -70(2) . . . . ?
O44 Se4 O12 W2 72.8(8) . . . . ?
O44 Se4 O12 W6 -55.2(12) . . . . ?
O44 Se4 O12 W11 -178.7(8) . . . . ?
O44 Se4 O36 W10 175.4(9) . . . . ?
O44 Se4 O36 W12 -74.2(9) . . . . ?
O44 Se4 O36 W13 46.4(13) . . . . ?
O46 W3 O26 W9 -119.0(18) . . . . ?
O46 W3 O37 W14 172.5(11) . . . . ?
O48 W4 O51 Yb2 -127(2) . . . . ?
O48 W22 O52 W22 75.9(5) 3_556 . . 3_556 ?
O49 W2 O2 W18 -122.0(17) . . . . ?
O49 W2 O43 W1 60(2) . . . . ?
O50 W8 O94 W19 -67.8(11) . . . . ?
O50 W18 O21 W1 25(3) . . . . ?
O50 W18 O86 W19 76.9(11) . . . . ?
O52 W23 O48 W4 127(2) . . . . ?
O54 W9 O66 W1 111.3(19) . . . . ?
O54 W15 O33 W16 90(2) . . . . ?
O54 W15 O73 Yb2 -136(3) . . . . ?
O55 W10 O17 W4 -45(4) . . . . ?
O55 W10 O38 W11 128.8(17) . . . . ?
O55 W13 O18 W8 29(4) . . . . ?
O55 W13 O59 W12 69.2(11) . . . . ?
O56 W17 O32 W15 -171.9(12) . . . . ?
O56 W17 O61 W9 167.5(12) . . . . ?
O57 W16 O82 Yb2 154(3) . . . . ?
O57 W20 O15 W7 -136(2) . . . . ?
O58 W14 O62 W17 -56(3) . . . . ?
O58 W14 O65 W21 128.9(19) . . . . ?
O59 W12 O70 Yb1 78(4) . . . . ?
O59 W13 O18 W8 122(3) . . . . ?
O59 W13 O55 W10 -64.7(12) . . . . ?
O60 W19 O53 Yb1 118(2) . . . . ?
O61 W9 O66 W1 21(4) . . . . ?
O61 W17 O32 W15 -68.8(12) . . . . ?
O62 W14 O65 W21 -27.2(19) . . . . ?
O62 W17 O32 W15 17(3) . . . . ?
O62 W17 O61 W9 -90.8(12) . . . . ?
O63 W16 O82 Yb2 -104(3) . . . . ?
O64 W2 O2 W18 55(3) . . . . ?
O64 W2 O43 W1 157(2) . . . . ?
O64 W11 O14 W4 -153.6(18) . . . . ?
O64 W11 O96 W6 -75.8(9) . . . . ?
O65 W14 O62 W17 30.0(19) . . . . ?
O65 W21 O1 W17 -32(3) . . . . ?
O65 W21 O7 W20 94.1(13) . . . . ?
O65 W21 O90 W16 -3(3) . . . . ?
O66 W1 O16 Yb1 -93(6) . . . . ?
O66 W1 O34 Yb2 -142(4) . . . . ?
O67 W9 O66 W1 -143.1(19) . . . . ?
O68 W12 O70 Yb1 2(3) . . . . ?
O68 W19 O53 Yb1 15(2) . . . . ?
O69 W7 O30 Yb1 -31(2) . . . . ?
O69 W7 O35 W22 -126(2) . . . . ?
O69 W7 O35 W23 -156.9(16) . . . 3_556 ?
O71 W20 O15 W7 118(2) . . . . ?
O72 W18 O21 W1 -139.5(19) . . . . ?
O72 W18 O86 W19 172.7(11) . . . . ?
O73 W15 O33 W16 -19.0(17) . . . . ?
O74 W22 O52 W22 159.3(6) . . . 3_556 ?
O74 W23 O48 W4 51.1(19) 3_556 . . . ?
O74 Se1 O31 W4 49.0(16) . . . 3_556 ?
O74 Se1 O31 Se2 -69.6(16) . . . . ?
O75 W12 O70 Yb1 -100(3) . . . . ?
O76 W3 O26 W9 58(3) . . . . ?
O76 W3 O37 W14 74.1(11) . . . . ?
O77 W23 O48 W4 -36(2) 3_556 . . . ?
O77 Se2 O20 Se7 39(13) . . . . ?
O77 Se5 O87 Se7 46(23) . . . . ?
O77 Se5 O88 W7 -77.6(19) . . . . ?
O78 W20 O15 W7 14(2) . . . . ?
O84 Se7 O20 Se2 40(13) . . . . ?
O84 Se7 O87 Se3 -171(14) . . . . ?
O84 Se7 O87 Se5 -143(23) . . . . ?
O86 W18 O21 W1 115.7(19) . . . . ?
O86 W19 O53 Yb1 -140(2) . . . . ?
O87 Se3 O77 W22 177(3) . . . . ?
O87 Se3 O77 Se2 -30(3) . . . . ?
O87 Se5 O77 W23 178(3) . . . 3_556 ?
O87 Se5 O77 Se2 -11(4) . . . . ?
O87 Se5 O88 W7 162(4) . . . . ?
O87 Se7 O20 Se2 -27(11) . . . . ?
O88 W7 O30 Yb1 150(2) . . . . ?
O88 W7 O35 W22 66(2) . . . . ?
O88 W7 O35 W23 34.7(15) . . . 3_556 ?
O88 Se3 O77 W22 77.0(14) . . . . ?
O88 Se3 O77 Se2 -129.5(15) . . . . ?
O88 Se5 O77 W23 52(3) . . . 3_556 ?
O88 Se5 O77 Se2 -137.1(18) . . . . ?
O88 Se5 O87 Se7 167(20) . . . . ?
O89 W7 O30 Yb1 69(2) . . . . ?
O89 W7 O35 W22 96(3) . . . . ?
O89 W7 O35 W23 65(3) . . . 3_556 ?
O90 W16 O82 Yb2 79(4) . . . . ?
O90 W21 O1 W17 123(3) . . . . ?
O90 W21 O7 W20 -62.1(13) . . . . ?
O92 W6 O10 W8 132.1(17) . . . . ?
O92 W6 O39 W13 -132.6(19) . . . . ?
O94 W8 O50 W18 62.1(11) . . . . ?
O94 W19 O53 Yb1 -58(3) . . . . ?
O96 W6 O10 W8 -62(3) . . . . ?
O96 W6 O39 W13 125.0(19) . . . . ?
O96 W11 O14 W4 123.9(18) . . . . ?
O97 W2 O2 W18 134.6(17) . . . . ?
O97 W2 O43 W1 -122(2) . . . . ?
O97 W6 O10 W8 -128.3(17) . . . . ?
O97 W6 O39 W13 50(3) . . . . ?
